data_7126516
loop_
_publ_author_name
'Wang, Zi-Chuan'
'Tkachenko, Nikolay V.'
'Qiao, Lei'
'Matito, Eduard'
'Mu\~noz-Castro, Alvaro'
'Boldyrev, Alexander I.'
'Sun, Zhong-Ming'

_publ_section_title
;
 All-metal \s-antiaromaticity in dimeric cluster anion
 {[CuGe<sub>9</sub>Mes]<sub>2</sub>}<sup>4</sup>.
;
_journal_issue 48
_journal_name_full 'Chemical communications (Cambridge, England)'
_journal_page_first 6583
_journal_page_last 6586
_journal_paper_doi 10.1039/d0cc02525a
_journal_volume 56
_journal_year 2020
_chemical_formula_moiety 'C18 H22 Cu2 Ge18, 3(C18 H36 K N2 O6), C18 H35 K N2 O6, 2(C3 H7 N O), C3 H7 N O0.907'
_chemical_formula_sum 'C99 H186 Cu2 Ge18 K4 N11 O27'
_chemical_formula_weight 3551.00
_chemical_properties_physical Air-sensitive,Moisture-sensitive
_space_group_crystal_system triclinic
_space_group_IT_number 2
_space_group_name_Hall '-P 1'
_space_group_name_H-M_alt 'P -1'
_atom_sites_solution_hydrogens geom
_atom_sites_solution_primary direct
_audit_block_doi 10.5517/ccdc.csd.cc248ww6
_audit_creation_date 2020-03-23
_audit_creation_method
;
Olex2 1.3-beta
(compiled 2020.02.04 svn.rd84adfe8 for OlexSys, GUI svn.r6032)
;
_audit_update_record
;
2020-04-08 deposited with the CCDC.	2020-05-05 downloaded from the CCDC.
;
_cell_angle_alpha 100.0676(7)
_cell_angle_beta 101.7388(7)
_cell_angle_gamma 105.5044(7)
_cell_formula_units_Z 2
_cell_length_a 15.32218(12)
_cell_length_b 19.01622(16)
_cell_length_c 25.9169(2)
_cell_measurement_reflns_used 27909
_cell_measurement_temperature 153(2)
_cell_measurement_theta_max 73.3340
_cell_measurement_theta_min 2.7380
_cell_volume 6911.00(11)
_computing_molecular_graphics 'Olex2 1.3-beta (Dolomanov et al., 2009)'
_computing_publication_material 'Olex2 1.3-beta (Dolomanov et al., 2009)'
_computing_structure_refinement 'SHELXL 2014/7 (Sheldrick, 2015)'
_computing_structure_solution 'SHELXS  (Sheldrick, 2008)'
_diffrn_ambient_temperature 153.0
_diffrn_measured_fraction_theta_full 0.994
_diffrn_measured_fraction_theta_max 0.967
_diffrn_measurement_device_type 'CCD area detector'
_diffrn_measurement_method 'phi and omega scans'
_diffrn_radiation_type 'Cu K\a'
_diffrn_radiation_wavelength 1.54184
_diffrn_reflns_av_R_equivalents 0.0326
_diffrn_reflns_av_unetI/netI 0.0334
_diffrn_reflns_Laue_measured_fraction_full 0.994
_diffrn_reflns_Laue_measured_fraction_max 0.967
_diffrn_reflns_limit_h_max 19
_diffrn_reflns_limit_h_min -18
_diffrn_reflns_limit_k_max 12
_diffrn_reflns_limit_k_min -23
_diffrn_reflns_limit_l_max 32
_diffrn_reflns_limit_l_min -28
_diffrn_reflns_number 78365
_diffrn_reflns_point_group_measured_fraction_full 0.994
_diffrn_reflns_point_group_measured_fraction_max 0.967
_diffrn_reflns_theta_full 67.684
_diffrn_reflns_theta_max 73.655
_diffrn_reflns_theta_min 2.690
_exptl_absorpt_coefficient_mu 6.224
_exptl_absorpt_correction_T_max 0.4710
_exptl_absorpt_correction_T_min 0.4160
_exptl_absorpt_correction_type multi-scan
_exptl_crystal_colour 'metallic dark red'
_exptl_crystal_colour_lustre metallic
_exptl_crystal_colour_modifier dark
_exptl_crystal_colour_primary red
_exptl_crystal_density_diffrn 1.706
_exptl_crystal_density_method 'not measured'
_exptl_crystal_description block
_exptl_crystal_F_000 3564
_exptl_crystal_size_max 0.18
_exptl_crystal_size_mid 0.16
_exptl_crystal_size_min 0.15
_refine_diff_density_max 1.734
_refine_diff_density_min -0.864
_refine_diff_density_rms 0.105
_refine_ls_extinction_method none
_refine_ls_goodness_of_fit_ref 1.027
_refine_ls_hydrogen_treatment constr
_refine_ls_matrix_type full
_refine_ls_number_parameters 1463
_refine_ls_number_reflns 26992
_refine_ls_number_restraints 1
_refine_ls_restrained_S_all 1.027
_refine_ls_R_factor_all 0.0470
_refine_ls_R_factor_gt 0.0405
_refine_ls_shift/su_max 0.001
_refine_ls_shift/su_mean 0.000
_refine_ls_structure_factor_coef Fsqd
_refine_ls_weighting_details 'w=1/[\s^2^(Fo^2^)+(0.0469P)^2^+18.4494P] where P=(Fo^2^+2Fc^2^)/3'
_refine_ls_weighting_scheme calc
_refine_ls_wR_factor_gt 0.1034
_refine_ls_wR_factor_ref 0.1065
_reflns_Friedel_coverage 0.000
_reflns_number_gt 23725
_reflns_number_total 26992
_reflns_threshold_expression 'I > 2\s(I)'
_cod_data_source_file d0cc02525a2.cif
_cod_data_source_block wzc
_cod_depositor_comments 'Adding full bibliography for 7126516.cif.'
_cod_original_cell_volume 6910.99(10)
_cod_database_code 7126516
_shelx_shelxl_version_number 2014/7
_publ_section_exptl
;
Any special experimental details
;
_shelx_space_group_comment
;
The symmetry employed for this shelxl refinement is uniquely defined
by the following loop, which should always be used as a source of
symmetry information in preference to the above space-group names.
They are only intended as comments.
;
_shelx_estimated_absorpt_t_max 0.455
_shelx_estimated_absorpt_t_min 0.400
_olex2_refinement_description
;
1. Fixed Uiso
 At 1.2 times of:
  All C(H) groups, All C(H,H) groups
 At 1.5 times of:
  All C(H,H,H) groups
2. Rigid bond restraints
 Ge3, Ge5
 with sigma for 1-2 distances of 0.02 and sigma for 1-3 distances of 0.01
3. Others
 Sof(C100)=Sof(H100)=1-FVAR(1)
 Sof(C98)=Sof(H98)=FVAR(1)
4.a Ternary CH refined with riding coordinates:
 C20(H20)
4.b Secondary CH2 refined with riding coordinates:
 C5(H5A,H5B), C8(H8A,H8B), C10(H10A,H10B), C14(H14A,H14B), C15(H15A,H15B),
 C16(H16A,H16B), C17(H17A,H17B), C18(H18A,H18B), C19(H19A,H19B), C21(H21A,H21B),
  C22(H22A,H22B), C23(H23A,H23B), C24(H24A,H24B), C25(H25A,H25B), C28(H28A,
 H28B), C29(H29A,H29B), C30(H30A,H30B), C31(H31A,H31B), C32(H32A,H32B),
 C33(H33A,H33B), C34(H34A,H34B), C35(H35A,H35B), C36(H36A,H36B), C37(H37A,H37B),
  C38(H38A,H38B), C39(H39A,H39B), C41(H41A,H41B), C42(H42A,H42B), C43(H43A,
 H43B), C44(H44A,H44B), C45(H45A,H45B), C47(H47A,H47B), C48(H48A,H48B),
 C49(H49A,H49B), C50(H50A,H50B), C51(H51A,H51B), C52(H52A,H52B), C53(H53A,H53B),
  C54(H54A,H54B), C55(H55A,H55B), C56(H56A,H56B), C58(H58A,H58B), C59(H59A,
 H59B), C61(H61A,H61B), C62(H62A,H62B), C63(H63A,H63B), C64(H64A,H64B),
 C65(H65A,H65B), C66(H66A,H66B), C67(H67A,H67B), C69(H69A,H69B), C70(H70A,H70B),
  C71(H71A,H71B), C72(H72A,H72B), C73(H73A,H73B), C74(H74A,H74B), C75(H75A,
 H75B), C76(H76A,H76B), C78(H78A,H78B), C79(H79A,H79B), C80(H80A,H80B),
 C81(H81B,H81A), C82(H82A,H82B), C84(H84A,H84B), C87(H87A,H87B), C88(H88A,H88B),
  C89(H89A,H89B), C90(H90A,H90B), C93(H93A,H93B), C94(H94A,H94B), C95(H95A,H95B)
4.c Aromatic/amide H refined with riding coordinates:
 C9(H9), C13(H13), C40(H40), C57(H57), C83(H83), C86(H86), C98(H98), C100(H100)
4.d Idealised Me refined as rotating group:
 C12(H12A,H12B,H12C), C27(H27A,H27B,H27C), C46(H46A,H46B,H46C), C60(H60A,H60B,
 H60C), C68(H68A,H68B,H68C), C77(H77A,H77B,H77C), C85(H85A,H85B,H85C), C91(H91A,
 H91B,H91C), C92(H92A,H92B,H92C), C96(H96A,H96B,H96C), C97(H97A,H97B,H97C),
 C99(H99A,H99B,H99C)
;
_olex2_submission_special_instructions 'No special instructions were received'

loop_
_space_group_symop_operation_xyz
'x, y, z'
'-x, -y, -z'

loop_
_atom_site_label
_atom_site_type_symbol
_atom_site_fract_x
_atom_site_fract_y
_atom_site_fract_z
_atom_site_U_iso_or_equiv
_atom_site_adp_type
_atom_site_occupancy
_atom_site_site_symmetry_order
_atom_site_calc_flag
_atom_site_refinement_flags_posn
_atom_site_refinement_flags_adp
_atom_site_refinement_flags_occupancy
_atom_site_disorder_assembly
_atom_site_disorder_group
Ge1 Ge -0.14995(3) -0.01105(2) 0.29250(2) 0.01804(8) Uani 1 1 d . . . . .
Ge2 Ge -0.00495(3) 0.09414(2) 0.34564(2) 0.01909(9) Uani 1 1 d . . . . .
Ge3 Ge -0.22513(3) 0.08627(2) 0.27095(2) 0.02250(9) Uani 1 1 d . U . . .
Ge4 Ge -0.01537(3) -0.02074(2) 0.24991(2) 0.02110(9) Uani 1 1 d . . . . .
Ge5 Ge -0.19383(3) -0.02673(2) 0.19018(2) 0.02451(9) Uani 1 1 d . U . . .
Ge6 Ge 0.07294(3) 0.12414(2) 0.27262(2) 0.01904(9) Uani 1 1 d . . . . .
Ge7 Ge -0.06457(3) 0.18522(2) 0.29830(2) 0.01958(9) Uani 1 1 d . . . . .
Ge8 Ge -0.16420(3) 0.11725(2) 0.19239(2) 0.02404(9) Uani 1 1 d . . . . .
Ge9 Ge -0.04010(3) 0.04656(2) 0.17250(2) 0.02233(9) Uani 1 1 d . . . . .
Ge10 Ge -0.06549(3) 0.37278(2) 0.21878(2) 0.02104(9) Uani 1 1 d . . . . .
Ge11 Ge 0.07479(3) 0.31378(2) 0.19871(2) 0.01940(9) Uani 1 1 d . . . . .
Ge12 Ge 0.16921(3) 0.37565(2) 0.30657(2) 0.02368(9) Uani 1 1 d . . . . .
Ge13 Ge 0.03752(3) 0.44339(2) 0.32320(2) 0.02411(9) Uani 1 1 d . . . . .
Ge14 Ge 0.02297(3) 0.51642(2) 0.24862(2) 0.02258(9) Uani 1 1 d . . . . .
Ge15 Ge 0.02911(3) 0.41355(2) 0.15403(2) 0.02220(9) Uani 1 1 d . . . . .
Ge16 Ge 0.19845(3) 0.51907(2) 0.31702(2) 0.02438(9) Uani 1 1 d . . . . .
Ge17 Ge 0.23564(3) 0.41345(2) 0.23075(2) 0.02352(9) Uani 1 1 d . . . . .
Ge18 Ge 0.16930(3) 0.51718(2) 0.21696(2) 0.02109(9) Uani 1 1 d . . . . .
Cu1 Cu 0.00157(4) 0.19152(3) 0.21356(2) 0.02036(11) Uani 1 1 d . . . . .
Cu2 Cu 0.00193(4) 0.30511(3) 0.28054(2) 0.02296(11) Uani 1 1 d . . . . .
K21 K 0.17842(5) 1.32484(4) -0.09901(3) 0.02307(15) Uani 1 1 d . . . . .
K22 K 0.26161(5) 0.88045(4) 0.43879(3) 0.02119(15) Uani 1 1 d . . . . .
K23 K 0.40498(5) 1.13838(4) 0.10655(3) 0.02154(15) Uani 1 1 d . . . . .
K24 K 0.58643(6) 0.35269(5) 0.38761(3) 0.02881(17) Uani 1 1 d . . . . .
O1 O 0.39845(18) 0.91731(15) 0.54250(10) 0.0275(6) Uani 1 1 d . . . . .
O2 O 0.41005(17) 1.13701(14) -0.00171(10) 0.0231(5) Uani 1 1 d . . . . .
O3 O 0.18366(19) 1.45261(15) -0.13770(11) 0.0306(6) Uani 1 1 d . . . . .
O4 O 0.53897(18) 1.28183(14) 0.16043(11) 0.0263(5) Uani 1 1 d . . . . .
O5 O 0.19951(19) 1.46305(15) -0.02531(11) 0.0318(6) Uani 1 1 d . . . . .
O6 O 0.44242(17) 0.86246(15) 0.44561(10) 0.0279(6) Uani 1 1 d . . . . .
O7 O 0.28147(17) 0.99389(15) 0.37722(10) 0.0262(5) Uani 1 1 d . . . . .
O8 O 0.11797(18) 0.76702(14) 0.45545(10) 0.0268(6) Uani 1 1 d . . . . .
O9 O 0.15307(18) 0.75634(14) 0.35177(10) 0.0255(5) Uani 1 1 d . . . . .
O10 O 0.24160(18) 1.06529(17) 0.02301(11) 0.0323(6) Uani 1 1 d . . . . .
O11 O 0.01609(18) 1.23415(15) -0.07525(11) 0.0294(6) Uani 1 1 d . . . . .
O12 O 0.03173(17) 1.22350(14) -0.18255(10) 0.0256(5) Uani 1 1 d . . . . .
O13 O 0.31356(18) 1.28278(15) -0.03042(10) 0.0279(6) Uani 1 1 d . . . . .
O14 O 0.18987(18) 0.99824(14) 0.46229(10) 0.0259(5) Uani 1 1 d . . . . .
O15 O 0.7546(2) 0.39653(19) 0.46483(12) 0.0413(7) Uani 1 1 d . . . . .
O16 O 0.35359(18) 1.24587(15) 0.16718(11) 0.0289(6) Uani 1 1 d . . . . .
O17 O 0.5889(2) 0.3278(2) 0.49195(13) 0.0465(8) Uani 1 1 d . . . . .
O18 O 0.49640(17) 1.03153(14) 0.10042(10) 0.0228(5) Uani 1 1 d . . . . .
O19 O 0.33146(18) 1.29710(14) -0.13706(10) 0.0261(5) Uani 1 1 d . . . . .
O20 O 0.4394(2) 0.22109(18) 0.32727(13) 0.0417(7) Uani 1 1 d . . . . .
O21 O 0.5981(2) 0.44774(18) 0.31453(14) 0.0437(8) Uani 1 1 d . . . . .
O22 O 0.39457(18) 1.04628(14) 0.18488(10) 0.0262(5) Uani 1 1 d . . . . .
O23 O 0.6240(2) 0.24310(18) 0.31632(12) 0.0404(7) Uani 1 1 d . . . . .
O24 O 0.5074(2) 0.46889(18) 0.40387(13) 0.0399(7) Uani 1 1 d . . . . .
O25 O -0.2180(3) -0.3803(2) 0.43647(17) 0.0797(14) Uani 1 1 d . . . . .
O26 O 0.2452(2) 0.85990(18) 0.06210(12) 0.0471(8) Uani 1 1 d . . . . .
O27 O 0.5268(7) 1.4749(5) 0.0575(6) 0.058(4) Uiso 0.45(3) 1 d . . . A 1
O28 O 0.5445(7) 1.4713(5) 0.0834(6) 0.053(4) Uiso 0.46(2) 1 d . . . B 2
N1 N 0.1675(2) 0.8023(2) -0.02512(14) 0.0381(9) Uani 1 1 d . . . . .
N2 N 0.4466(3) 1.5394(2) 0.1011(2) 0.0652(14) Uani 1 1 d . . . . .
N3 N 0.1768(2) 1.32804(19) 0.01956(13) 0.0313(7) Uani 1 1 d . . . . .
N4 N 0.2273(2) 1.08612(18) 0.13440(13) 0.0264(7) Uani 1 1 d . . . . .
N5 N 0.1819(2) 1.31970(17) -0.21606(12) 0.0240(6) Uani 1 1 d . . . . .
N6 N 0.3273(2) 0.85513(18) 0.33765(12) 0.0245(6) Uani 1 1 d . . . . .
N7 N 0.2019(2) 0.90689(17) 0.54022(12) 0.0241(6) Uani 1 1 d . . . . .
N8 N 0.5898(2) 1.18064(16) 0.08082(12) 0.0199(6) Uani 1 1 d . . . . .
N9 N -0.1477(3) -0.3448(2) 0.52564(14) 0.0369(8) Uani 1 1 d . . . . .
N10 N 0.7578(3) 0.3932(2) 0.35100(15) 0.0400(9) Uani 1 1 d . . . . .
N11 N 0.4089(3) 0.3201(2) 0.41884(15) 0.0412(9) Uani 1 1 d . . . . .
C1 C -0.2124(2) -0.09699(18) 0.32081(13) 0.0182(7) Uani 1 1 d . . . . .
C2 C 0.2381(2) 0.60858(19) 0.19669(15) 0.0223(7) Uani 1 1 d . . . . .
C3 C -0.1591(2) -0.12666(19) 0.35760(14) 0.0194(7) Uani 1 1 d . . . . .
C4 C -0.3110(2) -0.12809(19) 0.30576(14) 0.0203(7) Uani 1 1 d . . . . .
C5 C 0.3972(3) 1.2905(2) -0.04734(16) 0.0305(8) Uani 1 1 d . . . . .
H5A H 0.4373 1.2667 -0.0262 0.037 Uiso 1 1 calc R U . . .
H5B H 0.4326 1.3445 -0.0407 0.037 Uiso 1 1 calc R U . . .
C6 C 0.3352(3) 0.6437(2) 0.22047(16) 0.0268(8) Uani 1 1 d . . . . .
C7 C -0.3021(3) -0.2148(2) 0.36406(15) 0.0240(7) Uani 1 1 d . . . . .
C8 C 0.5119(3) 0.8964(2) 0.49582(15) 0.0298(8) Uani 1 1 d . . . . .
H8A H 0.5371 0.9512 0.4995 0.036 Uiso 1 1 calc R U . . .
H8B H 0.5644 0.8751 0.4967 0.036 Uiso 1 1 calc R U . . .
C9 C 0.2424(3) 0.6996(2) 0.14134(15) 0.0246(7) Uani 1 1 d . . . . .
H9 H 0.2103 0.7187 0.1145 0.030 Uiso 1 1 calc R U . . .
C10 C 0.3629(3) 0.9107(2) 0.58875(15) 0.0303(8) Uani 1 1 d . . . . .
H10A H 0.4138 0.9367 0.6224 0.036 Uiso 1 1 calc R U . . .
H10B H 0.3391 0.8569 0.5890 0.036 Uiso 1 1 calc R U . . .
C11 C 0.1917(3) 0.63866(19) 0.15769(14) 0.0225(7) Uani 1 1 d . . . . .
C12 C -0.0537(2) -0.0969(2) 0.37538(15) 0.0229(7) Uani 1 1 d . . . . .
H12A H -0.0287 -0.1029 0.3435 0.034 Uiso 1 1 calc R U . . .
H12B H -0.0300 -0.1250 0.4002 0.034 Uiso 1 1 calc R U . . .
H12C H -0.0336 -0.0435 0.3940 0.034 Uiso 1 1 calc R U . . .
C13 C -0.2051(3) -0.1843(2) 0.37842(14) 0.0228(7) Uani 1 1 d . . . . .
H13 H -0.1688 -0.2034 0.4034 0.027 Uiso 1 1 calc R U . . .
C14 C 0.2373(3) 1.0478(2) 0.17910(16) 0.0287(8) Uani 1 1 d . . . . .
H14A H 0.1745 1.0162 0.1792 0.034 Uiso 1 1 calc R U . . .
H14B H 0.2638 1.0861 0.2141 0.034 Uiso 1 1 calc R U . . .
C15 C 0.2104(3) 1.0580(2) 0.43604(15) 0.0273(8) Uani 1 1 d . . . . .
H15A H 0.2735 1.0939 0.4552 0.033 Uiso 1 1 calc R U . . .
H15B H 0.1638 1.0853 0.4370 0.033 Uiso 1 1 calc R U . . .
C16 C 0.3127(3) 1.2667(2) -0.19405(16) 0.0308(8) Uani 1 1 d . . . . .
H16A H 0.2666 1.2156 -0.2048 0.037 Uiso 1 1 calc R U . . .
H16B H 0.3712 1.2632 -0.2034 0.037 Uiso 1 1 calc R U . . .
C17 C 0.5771(3) 1.1973(2) 0.02706(15) 0.0239(7) Uani 1 1 d . . . . .
H17A H 0.6354 1.2005 0.0153 0.029 Uiso 1 1 calc R U . . .
H17B H 0.5672 1.2470 0.0300 0.029 Uiso 1 1 calc R U . . .
C18 C 0.4090(3) 0.8282(3) 0.34883(16) 0.0327(9) Uani 1 1 d . . . . .
H18A H 0.4388 0.8307 0.3184 0.039 Uiso 1 1 calc R U . . .
H18B H 0.3869 0.7748 0.3500 0.039 Uiso 1 1 calc R U . . .
C19 C 0.2506(3) 0.7976(2) 0.29468(14) 0.0269(8) Uani 1 1 d . . . . .
H19A H 0.2768 0.7789 0.2651 0.032 Uiso 1 1 calc R U . . .
H19B H 0.2046 0.8215 0.2793 0.032 Uiso 1 1 calc R U . . .
C20 C 0.5947(3) 1.0723(2) 0.12155(15) 0.0245(7) Uani 1 1 d . . . . .
H20 H 0.6359 1.0721 0.1568 0.029 Uiso 1 1 calc R U . . .
C21 C 0.0169(3) 1.2364(2) -0.23560(16) 0.0301(8) Uani 1 1 d . . . . .
H21A H -0.0069 1.2798 -0.2362 0.036 Uiso 1 1 calc R U . . .
H21B H -0.0304 1.1916 -0.2619 0.036 Uiso 1 1 calc R U . . .
C22 C 0.2817(3) 0.9680(2) 0.32229(15) 0.0310(9) Uani 1 1 d . . . . .
H22A H 0.2982 1.0112 0.3058 0.037 Uiso 1 1 calc R U . . .
H22B H 0.2184 0.9342 0.3012 0.037 Uiso 1 1 calc R U . . .
C23 C 0.4701(3) 0.8824(2) 0.54172(16) 0.0306(8) Uani 1 1 d . . . . .
H23A H 0.4431 0.8276 0.5374 0.037 Uiso 1 1 calc R U . . .
H23B H 0.5196 0.9032 0.5765 0.037 Uiso 1 1 calc R U . . .
C24 C 0.3330(3) 1.0795(2) -0.04051(14) 0.0265(8) Uani 1 1 d . . . . .
H24A H 0.3402 1.0296 -0.0392 0.032 Uiso 1 1 calc R U . . .
H24B H 0.3325 1.0866 -0.0775 0.032 Uiso 1 1 calc R U . . .
C25 C 0.1534(3) 1.0582(3) 0.03477(18) 0.0374(10) Uani 1 1 d . . . . .
H25A H 0.1027 1.0207 0.0048 0.045 Uiso 1 1 calc R U . . .
H25B H 0.1410 1.1071 0.0383 0.045 Uiso 1 1 calc R U . . .
C26 C 0.3385(3) 0.7330(2) 0.16332(16) 0.0270(8) Uani 1 1 d . . . . .
C27 C -0.3736(2) -0.1003(2) 0.26700(16) 0.0267(8) Uani 1 1 d . . . . .
H27A H -0.3657 -0.0475 0.2825 0.040 Uiso 1 1 calc R U . . .
H27B H -0.4392 -0.1305 0.2609 0.040 Uiso 1 1 calc R U . . .
H27C H -0.3566 -0.1049 0.2324 0.040 Uiso 1 1 calc R U . . .
C28 C 0.1550(3) 1.0337(2) 0.08711(16) 0.0323(9) Uani 1 1 d . . . . .
H28A H 0.0927 1.0273 0.0944 0.039 Uiso 1 1 calc R U . . .
H28B H 0.1653 0.9840 0.0825 0.039 Uiso 1 1 calc R U . . .
C29 C 0.1582(3) 1.4540(3) 0.01848(17) 0.0375(10) Uani 1 1 d . . . . .
H29A H 0.0896 1.4291 0.0042 0.045 Uiso 1 1 calc R U . . .
H29B H 0.1689 1.5039 0.0424 0.045 Uiso 1 1 calc R U . . .
C30 C 0.4249(3) 1.3104(2) 0.20338(16) 0.0298(8) Uani 1 1 d . . . . .
H30A H 0.4536 1.2966 0.2364 0.036 Uiso 1 1 calc R U . . .
H30B H 0.3969 1.3499 0.2145 0.036 Uiso 1 1 calc R U . . .
C31 C 0.4956(2) 1.1392(2) -0.01575(14) 0.0238(7) Uani 1 1 d . . . . .
H31A H 0.4929 1.1519 -0.0514 0.029 Uiso 1 1 calc R U . . .
H31B H 0.5045 1.0891 -0.0189 0.029 Uiso 1 1 calc R U . . .
C32 C 0.1629(3) 1.3875(2) -0.22877(16) 0.0300(8) Uani 1 1 d . . . . .
H32A H 0.0947 1.3797 -0.2352 0.036 Uiso 1 1 calc R U . . .
H32B H 0.1799 1.3940 -0.2629 0.036 Uiso 1 1 calc R U . . .
C33 C 0.1786(3) 1.0230(2) 0.51494(16) 0.0327(9) Uani 1 1 d . . . . .
H33A H 0.1345 1.0527 0.5130 0.039 Uiso 1 1 calc R U . . .
H33B H 0.2398 1.0554 0.5398 0.039 Uiso 1 1 calc R U . . .
C34 C 0.2740(3) 1.3182(2) -0.22350(16) 0.0315(9) Uani 1 1 d . . . . .
H34A H 0.3189 1.3699 -0.2102 0.038 Uiso 1 1 calc R U . . .
H34B H 0.2683 1.3016 -0.2628 0.038 Uiso 1 1 calc R U . . .
C35 C 0.6937(3) 0.2685(3) 0.28883(18) 0.0425(11) Uani 1 1 d . . . . .
H35A H 0.6685 0.2913 0.2600 0.051 Uiso 1 1 calc R U . . .
H35B H 0.7111 0.2254 0.2716 0.051 Uiso 1 1 calc R U . . .
C36 C 0.4987(3) 1.3395(2) 0.17533(17) 0.0290(8) Uani 1 1 d . . . . .
H36A H 0.4702 1.3538 0.1425 0.035 Uiso 1 1 calc R U . . .
H36B H 0.5479 1.3847 0.1999 0.035 Uiso 1 1 calc R U . . .
C37 C 0.6250(2) 1.1155(2) 0.08134(15) 0.0240(7) Uani 1 1 d . . . . .
H37A H 0.6944 1.1334 0.0904 0.029 Uiso 1 1 calc R U . . .
H37B H 0.6018 1.0812 0.0446 0.029 Uiso 1 1 calc R U . . .
C38 C -0.0541(3) 1.1905(2) -0.17063(17) 0.0306(8) Uani 1 1 d . . . . .
H38A H -0.0929 1.1456 -0.2000 0.037 Uiso 1 1 calc R U . . .
H38B H -0.0896 1.2269 -0.1680 0.037 Uiso 1 1 calc R U . . .
C39 C 0.1407(3) 0.9548(2) 0.53602(16) 0.0315(9) Uani 1 1 d . . . . .
H39A H 0.1318 0.9720 0.5723 0.038 Uiso 1 1 calc R U . . .
H39B H 0.0784 0.9243 0.5115 0.038 Uiso 1 1 calc R U . . .
C40 C -0.3537(2) -0.1863(2) 0.32753(14) 0.0233(7) Uani 1 1 d . . . . .
H40 H -0.4202 -0.2070 0.3169 0.028 Uiso 1 1 calc R U . . .
C41 C 0.1997(3) 0.7314(2) 0.31358(15) 0.0271(8) Uani 1 1 d . . . . .
H41A H 0.1533 0.6930 0.2821 0.033 Uiso 1 1 calc R U . . .
H41B H 0.2451 0.7082 0.3306 0.033 Uiso 1 1 calc R U . . .
C42 C 0.1084(3) 1.2520(2) -0.25135(15) 0.0282(8) Uani 1 1 d . . . . .
H42A H 0.1314 1.2081 -0.2504 0.034 Uiso 1 1 calc R U . . .
H42B H 0.0968 1.2576 -0.2892 0.034 Uiso 1 1 calc R U . . .
C43 C 0.3343(3) 1.3123(3) 0.02688(16) 0.0356(9) Uani 1 1 d . . . . .
H43A H 0.3642 1.3676 0.0360 0.043 Uiso 1 1 calc R U . . .
H43B H 0.3785 1.2901 0.0463 0.043 Uiso 1 1 calc R U . . .
C44 C 0.2799(3) 1.2180(2) 0.19190(18) 0.0347(9) Uani 1 1 d . . . . .
H44A H 0.2554 1.2590 0.2049 0.042 Uiso 1 1 calc R U . . .
H44B H 0.3050 1.1999 0.2236 0.042 Uiso 1 1 calc R U . . .
C45 C 0.1503(3) 0.8342(2) 0.54802(15) 0.0288(8) Uani 1 1 d . . . . .
H45A H 0.1201 0.8434 0.5778 0.035 Uiso 1 1 calc R U . . .
H45B H 0.1956 0.8077 0.5595 0.035 Uiso 1 1 calc R U . . .
C46 C 0.3923(3) 0.7961(2) 0.1428(2) 0.0401(10) Uani 1 1 d . . . . .
H46A H 0.4026 0.7753 0.1080 0.060 Uiso 1 1 calc R U . . .
H46B H 0.4531 0.8228 0.1693 0.060 Uiso 1 1 calc R U . . .
H46C H 0.3564 0.8311 0.1379 0.060 Uiso 1 1 calc R U . . .
C47 C 0.6556(3) 1.2460(2) 0.12269(16) 0.0265(8) Uani 1 1 d . . . . .
H47A H 0.7115 1.2660 0.1097 0.032 Uiso 1 1 calc R U . . .
H47B H 0.6767 1.2291 0.1558 0.032 Uiso 1 1 calc R U . . .
C48 C 0.4657(3) 0.9743(2) 0.12799(15) 0.0260(8) Uani 1 1 d . . . . .
H48A H 0.5094 0.9442 0.1301 0.031 Uiso 1 1 calc R U . . .
H48B H 0.4029 0.9402 0.1064 0.031 Uiso 1 1 calc R U . . .
C49 C 0.0388(3) 1.2149(2) -0.02465(17) 0.0355(9) Uani 1 1 d . . . . .
H49A H 0.0833 1.1856 -0.0256 0.043 Uiso 1 1 calc R U . . .
H49B H -0.0188 1.1832 -0.0182 0.043 Uiso 1 1 calc R U . . .
C50 C 0.6153(3) 1.3089(2) 0.13771(16) 0.0279(8) Uani 1 1 d . . . . .
H50A H 0.6644 1.3521 0.1645 0.034 Uiso 1 1 calc R U . . .
H50B H 0.5929 1.3260 0.1050 0.034 Uiso 1 1 calc R U . . .
C51 C 0.3524(3) 0.9262(2) 0.32081(16) 0.0321(9) Uani 1 1 d . . . . .
H51A H 0.3594 0.9153 0.2834 0.039 Uiso 1 1 calc R U . . .
H51B H 0.4139 0.9591 0.3449 0.039 Uiso 1 1 calc R U . . .
C52 C 0.2428(3) 1.0828(2) -0.02848(15) 0.0284(8) Uani 1 1 d . . . . .
H52A H 0.2373 1.1337 -0.0274 0.034 Uiso 1 1 calc R U . . .
H52B H 0.1892 1.0461 -0.0572 0.034 Uiso 1 1 calc R U . . .
C53 C 0.2172(3) 1.5223(2) -0.09798(17) 0.0371(10) Uani 1 1 d . . . . .
H53A H 0.2031 1.5623 -0.1147 0.045 Uiso 1 1 calc R U . . .
H53B H 0.2862 1.5363 -0.0835 0.045 Uiso 1 1 calc R U . . .
C54 C 0.0758(3) 0.7836(2) 0.49807(16) 0.0305(8) Uani 1 1 d . . . . .
H54A H 0.0429 0.7364 0.5065 0.037 Uiso 1 1 calc R U . . .
H54B H 0.0291 0.8089 0.4866 0.037 Uiso 1 1 calc R U . . .
C55 C -0.0331(3) 1.1684(2) -0.11788(17) 0.0320(9) Uani 1 1 d . . . . .
H55A H -0.0924 1.1414 -0.1106 0.038 Uiso 1 1 calc R U . . .
H55B H 0.0055 1.1343 -0.1199 0.038 Uiso 1 1 calc R U . . .
C56 C 0.0976(3) 0.6940(2) 0.36656(15) 0.0309(9) Uani 1 1 d . . . . .
H56A H 0.1381 0.6662 0.3823 0.037 Uiso 1 1 calc R U . . .
H56B H 0.0501 0.6592 0.3338 0.037 Uiso 1 1 calc R U . . .
C57 C 0.3837(3) 0.7049(2) 0.20311(16) 0.0290(8) Uani 1 1 d . . . . .
H57 H 0.4492 0.7279 0.2190 0.035 Uiso 1 1 calc R U . . .
C58 C 0.2073(3) 1.0266(2) 0.37856(16) 0.0284(8) Uani 1 1 d . . . . .
H58A H 0.1459 0.9878 0.3603 0.034 Uiso 1 1 calc R U . . .
H58B H 0.2147 1.0671 0.3589 0.034 Uiso 1 1 calc R U . . .
C59 C 0.0498(3) 0.7206(2) 0.40674(16) 0.0318(9) Uani 1 1 d . . . . .
H59A H 0.0106 0.7496 0.3914 0.038 Uiso 1 1 calc R U . . .
H59B H 0.0082 0.6769 0.4151 0.038 Uiso 1 1 calc R U . . .
C60 C -0.3505(3) -0.2765(2) 0.38784(19) 0.0375(10) Uani 1 1 d . . . . .
H60A H -0.3183 -0.3146 0.3871 0.056 Uiso 1 1 calc R U . . .
H60B H -0.4160 -0.2997 0.3664 0.056 Uiso 1 1 calc R U . . .
H60C H -0.3487 -0.2552 0.4255 0.056 Uiso 1 1 calc R U . . .
C61 C 0.4730(3) 0.1615(2) 0.30993(18) 0.0392(10) Uani 1 1 d . . . . .
H61A H 0.4201 0.1192 0.2849 0.047 Uiso 1 1 calc R U . . .
H61B H 0.4981 0.1438 0.3418 0.047 Uiso 1 1 calc R U . . .
C62 C 0.5474(3) 0.1838(3) 0.28202(19) 0.0446(11) Uani 1 1 d . . . . .
H62A H 0.5685 0.1401 0.2704 0.054 Uiso 1 1 calc R U . . .
H62B H 0.5219 0.1993 0.2492 0.054 Uiso 1 1 calc R U . . .
C63 C 0.7575(4) 0.3646(3) 0.51040(19) 0.0471(12) Uani 1 1 d . . . . .
H63A H 0.8156 0.3931 0.5394 0.056 Uiso 1 1 calc R U . . .
H63B H 0.7564 0.3117 0.5000 0.056 Uiso 1 1 calc R U . . .
C64 C 0.2999(3) 0.9991(2) 0.17423(15) 0.0268(8) Uani 1 1 d . . . . .
H64A H 0.2953 0.9672 0.2006 0.032 Uiso 1 1 calc R U . . .
H64B H 0.2797 0.9657 0.1372 0.032 Uiso 1 1 calc R U . . .
C65 C 0.2843(3) 0.9451(2) 0.58707(15) 0.0293(8) Uani 1 1 d . . . . .
H65A H 0.2641 0.9440 0.6209 0.035 Uiso 1 1 calc R U . . .
H65B H 0.3089 0.9985 0.5862 0.035 Uiso 1 1 calc R U . . .
C66 C 0.1707(3) 1.5146(2) -0.05295(18) 0.0378(10) Uani 1 1 d . . . . .
H66A H 0.1879 1.5642 -0.0272 0.045 Uiso 1 1 calc R U . . .
H66B H 0.1016 1.4963 -0.0679 0.045 Uiso 1 1 calc R U . . .
C67 C 0.4821(3) 0.8720(3) 0.40122(16) 0.0340(9) Uani 1 1 d . . . . .
H67A H 0.5372 0.8536 0.4046 0.041 Uiso 1 1 calc R U . . .
H67B H 0.5033 0.9260 0.4013 0.041 Uiso 1 1 calc R U . . .
C68 C 0.3904(3) 0.6180(2) 0.26454(19) 0.0373(10) Uani 1 1 d . . . . .
H68A H 0.3665 0.6248 0.2968 0.056 Uiso 1 1 calc R U . . .
H68B H 0.4568 0.6479 0.2739 0.056 Uiso 1 1 calc R U . . .
H68C H 0.3836 0.5647 0.2516 0.056 Uiso 1 1 calc R U . . .
C69 C 0.0822(3) 1.2849(3) 0.02054(17) 0.0376(10) Uani 1 1 d . . . . .
H69A H 0.0412 1.3172 0.0179 0.045 Uiso 1 1 calc R U . . .
H69B H 0.0857 1.2708 0.0558 0.045 Uiso 1 1 calc R U . . .
C70 C 0.3731(3) 1.2535(2) -0.10689(16) 0.0306(8) Uani 1 1 d . . . . .
H70A H 0.4306 1.2499 -0.1174 0.037 Uiso 1 1 calc R U . . .
H70B H 0.3288 1.2020 -0.1146 0.037 Uiso 1 1 calc R U . . .
C71 C 0.8348(3) 0.4400(3) 0.39994(19) 0.0436(11) Uani 1 1 d . . . . .
H71A H 0.8256 0.4895 0.4108 0.052 Uiso 1 1 calc R U . . .
H71B H 0.8955 0.4488 0.3904 0.052 Uiso 1 1 calc R U . . .
C72 C 0.8392(3) 0.4042(3) 0.4475(2) 0.0474(12) Uani 1 1 d . . . . .
H72A H 0.8470 0.3541 0.4369 0.057 Uiso 1 1 calc R U . . .
H72B H 0.8940 0.4358 0.4779 0.057 Uiso 1 1 calc R U . . .
C73 C 0.2027(3) 1.1551(2) 0.15176(18) 0.0331(9) Uani 1 1 d . . . . .
H73A H 0.1488 1.1419 0.1678 0.040 Uiso 1 1 calc R U . . .
H73B H 0.1819 1.1731 0.1192 0.040 Uiso 1 1 calc R U . . .
C74 C 0.4605(3) 1.0051(2) 0.18452(15) 0.0274(8) Uani 1 1 d . . . . .
H74A H 0.4421 0.9629 0.2018 0.033 Uiso 1 1 calc R U . . .
H74B H 0.5235 1.0386 0.2063 0.033 Uiso 1 1 calc R U . . .
C75 C 0.5375(3) 0.5242(3) 0.37490(19) 0.0395(10) Uani 1 1 d . . . . .
H75A H 0.6015 0.5574 0.3951 0.047 Uiso 1 1 calc R U . . .
H75B H 0.4954 0.5556 0.3735 0.047 Uiso 1 1 calc R U . . .
C76 C 0.2451(3) 1.2940(3) 0.04421(16) 0.0361(9) Uani 1 1 d . . . . .
H76A H 0.2159 1.2387 0.0345 0.043 Uiso 1 1 calc R U . . .
H76B H 0.2604 1.3115 0.0842 0.043 Uiso 1 1 calc R U . . .
C77 C 0.0873(3) 0.6064(2) 0.13194(16) 0.0275(8) Uani 1 1 d . . . . .
H77A H 0.0724 0.5548 0.1107 0.041 Uiso 1 1 calc R U . . .
H77B H 0.0679 0.6372 0.1080 0.041 Uiso 1 1 calc R U . . .
H77C H 0.0538 0.6065 0.1604 0.041 Uiso 1 1 calc R U . . .
C78 C 0.2150(3) 1.4588(2) -0.18517(17) 0.0335(9) Uani 1 1 d . . . . .
H78A H 0.2834 1.4666 -0.1771 0.040 Uiso 1 1 calc R U . . .
H78B H 0.2030 1.5025 -0.1977 0.040 Uiso 1 1 calc R U . . .
C79 C 0.3846(3) 0.3912(3) 0.4312(2) 0.0432(11) Uani 1 1 d . . . . .
H79A H 0.4186 0.4197 0.4690 0.052 Uiso 1 1 calc R U . . .
H79B H 0.3164 0.3789 0.4280 0.052 Uiso 1 1 calc R U . . .
C80 C 0.2014(3) 1.4069(3) 0.05028(16) 0.0366(10) Uani 1 1 d . . . . .
H80A H 0.2705 1.4297 0.0610 0.044 Uiso 1 1 calc R U . . .
H80B H 0.1802 1.4076 0.0839 0.044 Uiso 1 1 calc R U . . .
C81 C 0.4109(3) 0.4396(3) 0.3921(2) 0.0453(11) Uani 1 1 d . . . . .
H81B H 0.3856 0.4088 0.3542 0.054 Uiso 1 1 calc R U . . .
H81A H 0.3832 0.4811 0.3957 0.054 Uiso 1 1 calc R U . . .
C82 C 0.3346(3) 0.2640(3) 0.3729(2) 0.0432(11) Uani 1 1 d . . . . .
H82A H 0.3170 0.2894 0.3441 0.052 Uiso 1 1 calc R U . . .
H82B H 0.2783 0.2447 0.3858 0.052 Uiso 1 1 calc R U . . .
C83 C -0.1801(4) -0.3336(3) 0.4788(2) 0.0545(13) Uani 1 1 d . . . . .
H83 H -0.1733 -0.2828 0.4775 0.065 Uiso 1 1 calc R U . . .
C84 C 0.5383(3) 0.4920(3) 0.31906(18) 0.0391(10) Uani 1 1 d . . . . .
H84A H 0.4735 0.4607 0.2986 0.047 Uiso 1 1 calc R U . . .
H84B H 0.5571 0.5338 0.3014 0.047 Uiso 1 1 calc R U . . .
C85 C 0.1193(4) 0.7952(4) -0.07770(19) 0.0676(19) Uani 1 1 d . . . . .
H85A H 0.0521 0.7707 -0.0826 0.101 Uiso 1 1 calc R U . . .
H85B H 0.1425 0.7646 -0.1029 0.101 Uiso 1 1 calc R U . . .
H85C H 0.1288 0.8451 -0.0851 0.101 Uiso 1 1 calc R U . . .
C86 C 0.2118(4) 0.8560(4) 0.0157(2) 0.0619(16) Uani 1 1 d . . . . .
H86 H 0.2206 0.9039 0.0076 0.074 Uiso 1 1 calc R U . . .
C87 C 0.7786(3) 0.3255(3) 0.3289(2) 0.0435(11) Uani 1 1 d . . . . .
H87A H 0.8007 0.3034 0.3589 0.052 Uiso 1 1 calc R U . . .
H87B H 0.8296 0.3389 0.3108 0.052 Uiso 1 1 calc R U . . .
C88 C 0.6919(3) 0.4890(3) 0.3203(2) 0.0429(11) Uani 1 1 d . . . . .
H88A H 0.7184 0.5230 0.3571 0.051 Uiso 1 1 calc R U . . .
H88B H 0.6943 0.5203 0.2936 0.051 Uiso 1 1 calc R U . . .
C89 C 0.3631(3) 0.1988(3) 0.3491(2) 0.0463(11) Uani 1 1 d . . . . .
H89A H 0.3799 0.1726 0.3776 0.056 Uiso 1 1 calc R U . . .
H89B H 0.3093 0.1627 0.3202 0.056 Uiso 1 1 calc R U . . .
C90 C 0.7500(3) 0.4380(3) 0.3118(2) 0.0441(11) Uani 1 1 d . . . . .
H90A H 0.7224 0.4038 0.2751 0.053 Uiso 1 1 calc R U . . .
H90B H 0.8139 0.4690 0.3130 0.053 Uiso 1 1 calc R U . . .
C91 C 0.1617(4) 0.7237(3) -0.0131(2) 0.0618(15) Uani 1 1 d . . . . .
H91A H 0.1225 0.7142 0.0120 0.093 Uiso 1 1 calc R U . . .
H91B H 0.2250 0.7230 0.0034 0.093 Uiso 1 1 calc R U . . .
H91C H 0.1342 0.6845 -0.0471 0.093 Uiso 1 1 calc R U . . .
C92 C -0.0977(4) -0.2854(3) 0.5735(2) 0.0643(16) Uani 1 1 d . . . . .
H92A H -0.0335 -0.2868 0.5856 0.096 Uiso 1 1 calc R U . . .
H92B H -0.1296 -0.2920 0.6023 0.096 Uiso 1 1 calc R U . . .
H92C H -0.0960 -0.2368 0.5651 0.096 Uiso 1 1 calc R U . . .
C93 C 0.4173(4) 0.2891(4) 0.4667(2) 0.0552(14) Uani 1 1 d . . . . .
H93A H 0.4164 0.2363 0.4559 0.066 Uiso 1 1 calc R U . . .
H93B H 0.3625 0.2891 0.4814 0.066 Uiso 1 1 calc R U . . .
C94 C 0.6716(4) 0.3686(3) 0.5303(2) 0.0556(14) Uani 1 1 d . . . . .
H94A H 0.6737 0.3492 0.5634 0.067 Uiso 1 1 calc R U . . .
H94B H 0.6736 0.4218 0.5401 0.067 Uiso 1 1 calc R U . . .
C95 C 0.5089(4) 0.3347(4) 0.5118(2) 0.0648(18) Uani 1 1 d . . . . .
H95A H 0.5123 0.3883 0.5214 0.078 Uiso 1 1 calc R U . . .
H95B H 0.5092 0.3151 0.5448 0.078 Uiso 1 1 calc R U . . .
C96 C 0.3880(5) 1.5866(3) 0.0873(3) 0.0715(18) Uani 1 1 d . . . . .
H96A H 0.4246 1.6398 0.1029 0.107 Uiso 1 1 calc R U . . .
H96B H 0.3332 1.5741 0.1020 0.107 Uiso 1 1 calc R U . . .
H96C H 0.3669 1.5776 0.0477 0.107 Uiso 1 1 calc R U . . .
C97 C -0.1541(5) -0.4210(3) 0.5322(3) 0.0724(18) Uani 1 1 d . . . . .
H97A H -0.2040 -0.4579 0.5023 0.109 Uiso 1 1 calc R U . . .
H97B H -0.1683 -0.4259 0.5669 0.109 Uiso 1 1 calc R U . . .
H97C H -0.0941 -0.4300 0.5319 0.109 Uiso 1 1 calc R U . . .
C98 C 0.4733(9) 1.5116(5) 0.0536(7) 0.053(3) Uiso 0.61(4) 1 d . . P A 1
H98 H 0.4495 1.5217 0.0198 0.064 Uiso 0.61(4) 1 calc R U P A 1
C99 C 0.4673(5) 1.5319(4) 0.1567(3) 0.086(2) Uani 1 1 d . . . . .
H99A H 0.4947 1.5820 0.1816 0.129 Uiso 1 1 calc R U . . .
H99B H 0.5119 1.5035 0.1615 0.129 Uiso 1 1 calc R U . . .
H99C H 0.4092 1.5052 0.1646 0.129 Uiso 1 1 calc R U . . .
C100 C 0.4958(10) 1.5088(7) 0.0755(8) 0.033(5) Uiso 0.39(4) 1 d . . P B 2
H100 H 0.4916 1.5194 0.0408 0.040 Uiso 0.39(4) 1 calc R U P A 2

loop_
_atom_site_aniso_label
_atom_site_aniso_U_11
_atom_site_aniso_U_22
_atom_site_aniso_U_33
_atom_site_aniso_U_23
_atom_site_aniso_U_13
_atom_site_aniso_U_12
Ge1 0.01784(18) 0.01623(19) 0.02009(19) 0.00817(15) 0.00366(15) 0.00399(15)
Ge2 0.02140(19) 0.0167(2) 0.01758(19) 0.00596(15) 0.00205(15) 0.00459(15)
Ge3 0.0206(2) 0.0222(2) 0.0298(2) 0.01374(17) 0.00902(17) 0.00831(16)
Ge4 0.0223(2) 0.0161(2) 0.0261(2) 0.00609(16) 0.00735(16) 0.00651(16)
Ge5 0.0223(2) 0.0234(2) 0.0193(2) 0.00629(16) -0.00024(16) -0.00323(16)
Ge6 0.01679(18) 0.0174(2) 0.02147(19) 0.00573(15) 0.00344(15) 0.00352(15)
Ge7 0.0233(2) 0.0156(2) 0.0220(2) 0.00787(15) 0.00719(16) 0.00676(15)
Ge8 0.0203(2) 0.0285(2) 0.0234(2) 0.01471(17) 0.00205(16) 0.00499(17)
Ge9 0.0241(2) 0.0206(2) 0.01856(19) 0.00401(16) 0.00592(16) 0.00115(16)
Ge10 0.0216(2) 0.0173(2) 0.0244(2) 0.00596(16) 0.00665(16) 0.00537(16)
Ge11 0.0239(2) 0.01372(19) 0.0216(2) 0.00562(15) 0.00784(16) 0.00524(15)
Ge12 0.0282(2) 0.0187(2) 0.0236(2) 0.00900(16) 0.00399(17) 0.00611(17)
Ge13 0.0314(2) 0.0198(2) 0.0215(2) 0.00455(16) 0.01025(17) 0.00645(17)
Ge14 0.0264(2) 0.0154(2) 0.0276(2) 0.00552(16) 0.00787(17) 0.00853(16)
Ge15 0.0293(2) 0.0172(2) 0.01953(19) 0.00649(15) 0.00586(16) 0.00547(16)
Ge16 0.0290(2) 0.0165(2) 0.0229(2) 0.00394(16) 0.00317(17) 0.00271(17)
Ge17 0.0229(2) 0.0170(2) 0.0339(2) 0.00987(17) 0.01054(17) 0.00691(16)
Ge18 0.0228(2) 0.0152(2) 0.0263(2) 0.00973(16) 0.00611(16) 0.00484(15)
Cu1 0.0237(3) 0.0157(3) 0.0221(3) 0.0069(2) 0.0070(2) 0.0048(2)
Cu2 0.0301(3) 0.0157(3) 0.0247(3) 0.0075(2) 0.0105(2) 0.0057(2)
K21 0.0224(4) 0.0216(4) 0.0257(4) 0.0073(3) 0.0059(3) 0.0072(3)
K22 0.0230(4) 0.0209(4) 0.0187(3) 0.0041(3) 0.0035(3) 0.0071(3)
K23 0.0222(4) 0.0213(4) 0.0237(4) 0.0088(3) 0.0071(3) 0.0078(3)
K24 0.0245(4) 0.0243(4) 0.0360(4) 0.0074(3) 0.0040(3) 0.0079(3)
O1 0.0294(14) 0.0325(15) 0.0217(12) 0.0092(11) 0.0036(11) 0.0120(11)
O2 0.0215(12) 0.0263(14) 0.0221(12) 0.0064(10) 0.0061(10) 0.0078(10)
O3 0.0373(15) 0.0196(13) 0.0329(14) 0.0072(11) 0.0059(12) 0.0077(11)
O4 0.0286(13) 0.0185(13) 0.0357(14) 0.0091(11) 0.0131(11) 0.0091(10)
O5 0.0344(15) 0.0297(15) 0.0311(14) 0.0041(12) 0.0074(12) 0.0130(12)
O6 0.0233(13) 0.0351(15) 0.0234(13) 0.0054(11) 0.0035(10) 0.0092(11)
O7 0.0251(13) 0.0295(14) 0.0240(13) 0.0090(11) 0.0029(10) 0.0097(11)
O8 0.0285(13) 0.0254(14) 0.0214(12) 0.0011(10) 0.0061(10) 0.0034(11)
O9 0.0319(14) 0.0198(13) 0.0229(12) 0.0025(10) 0.0063(11) 0.0074(11)
O10 0.0250(13) 0.0464(18) 0.0270(14) 0.0177(12) 0.0069(11) 0.0081(12)
O11 0.0287(14) 0.0250(14) 0.0324(14) 0.0082(11) 0.0071(11) 0.0048(11)
O12 0.0232(13) 0.0249(14) 0.0271(13) 0.0072(11) 0.0037(10) 0.0064(10)
O13 0.0273(13) 0.0299(14) 0.0252(13) 0.0090(11) 0.0027(11) 0.0088(11)
O14 0.0341(14) 0.0238(13) 0.0219(12) 0.0063(10) 0.0072(11) 0.0121(11)
O15 0.0342(16) 0.054(2) 0.0351(16) 0.0143(14) 0.0072(13) 0.0132(14)
O16 0.0282(14) 0.0258(14) 0.0385(15) 0.0104(12) 0.0150(12) 0.0115(11)
O17 0.0462(18) 0.064(2) 0.0353(17) 0.0232(16) 0.0138(14) 0.0180(16)
O18 0.0230(12) 0.0189(12) 0.0265(13) 0.0094(10) 0.0055(10) 0.0048(10)
O19 0.0307(14) 0.0245(14) 0.0283(13) 0.0097(11) 0.0085(11) 0.0146(11)
O20 0.0480(18) 0.0385(18) 0.0426(17) 0.0165(14) 0.0102(14) 0.0170(14)
O21 0.0484(19) 0.0344(17) 0.058(2) 0.0210(15) 0.0233(16) 0.0159(14)
O22 0.0325(14) 0.0204(13) 0.0283(13) 0.0062(10) 0.0097(11) 0.0110(11)
O23 0.0397(17) 0.0384(17) 0.0401(17) 0.0094(14) 0.0087(14) 0.0091(14)
O24 0.0439(17) 0.0456(19) 0.0479(18) 0.0282(15) 0.0228(15) 0.0243(15)
O25 0.099(3) 0.056(3) 0.058(3) -0.011(2) -0.020(2) 0.028(2)
O26 0.061(2) 0.0423(19) 0.0251(15) -0.0009(13) -0.0060(14) 0.0134(16)
N1 0.0263(17) 0.047(2) 0.0269(18) -0.0027(16) 0.0035(14) -0.0007(15)
N2 0.058(3) 0.038(2) 0.093(4) -0.010(2) 0.039(3) 0.005(2)
N3 0.0329(18) 0.0334(19) 0.0275(17) 0.0088(14) 0.0097(14) 0.0079(15)
N4 0.0297(16) 0.0258(17) 0.0317(17) 0.0144(13) 0.0149(14) 0.0119(13)
N5 0.0272(16) 0.0221(16) 0.0252(15) 0.0081(12) 0.0072(13) 0.0101(13)
N6 0.0240(15) 0.0280(17) 0.0225(15) 0.0059(13) 0.0051(12) 0.0108(13)
N7 0.0293(16) 0.0226(16) 0.0191(14) 0.0034(12) 0.0058(12) 0.0077(13)
N8 0.0211(14) 0.0190(15) 0.0212(14) 0.0072(11) 0.0045(11) 0.0084(12)
N9 0.0368(19) 0.0326(19) 0.0331(19) 0.0010(15) 0.0050(15) 0.0052(15)
N10 0.040(2) 0.051(2) 0.038(2) 0.0128(17) 0.0182(17) 0.0219(18)
N11 0.0332(19) 0.049(2) 0.040(2) 0.0153(18) 0.0081(16) 0.0082(17)
C1 0.0228(17) 0.0148(16) 0.0171(16) 0.0043(12) 0.0066(13) 0.0045(13)
C2 0.0249(18) 0.0131(16) 0.0295(19) 0.0085(14) 0.0082(15) 0.0038(13)
C3 0.0242(17) 0.0139(16) 0.0207(16) 0.0051(13) 0.0060(13) 0.0059(13)
C4 0.0217(17) 0.0185(17) 0.0202(16) 0.0044(13) 0.0062(13) 0.0050(13)
C5 0.0255(19) 0.031(2) 0.037(2) 0.0139(17) 0.0044(16) 0.0114(16)
C6 0.0253(18) 0.0198(18) 0.036(2) 0.0107(16) 0.0070(16) 0.0065(15)
C7 0.0311(19) 0.0163(17) 0.0280(18) 0.0094(14) 0.0136(15) 0.0059(14)
C8 0.0226(18) 0.036(2) 0.0264(19) 0.0058(16) -0.0027(15) 0.0098(16)
C9 0.0293(19) 0.0221(19) 0.0272(18) 0.0116(15) 0.0093(15) 0.0109(15)
C10 0.036(2) 0.034(2) 0.0174(17) 0.0075(15) 0.0015(15) 0.0085(17)
C11 0.0275(18) 0.0159(17) 0.0255(18) 0.0069(14) 0.0075(15) 0.0076(14)
C12 0.0263(18) 0.0179(17) 0.0257(18) 0.0110(14) 0.0032(14) 0.0079(14)
C13 0.0278(18) 0.0205(18) 0.0225(17) 0.0078(14) 0.0057(14) 0.0104(14)
C14 0.037(2) 0.026(2) 0.0287(19) 0.0106(16) 0.0170(17) 0.0101(16)
C15 0.0254(18) 0.0245(19) 0.033(2) 0.0110(16) 0.0019(15) 0.0108(15)
C16 0.030(2) 0.036(2) 0.030(2) 0.0072(17) 0.0112(16) 0.0152(17)
C17 0.0240(18) 0.0245(19) 0.0270(18) 0.0117(15) 0.0100(15) 0.0079(15)
C18 0.027(2) 0.044(2) 0.027(2) 0.0011(17) 0.0056(16) 0.0169(18)
C19 0.0299(19) 0.032(2) 0.0173(17) 0.0011(15) 0.0035(14) 0.0136(16)
C20 0.0234(18) 0.0257(19) 0.0242(18) 0.0099(15) 0.0041(14) 0.0066(15)
C21 0.029(2) 0.028(2) 0.0276(19) 0.0064(16) -0.0003(16) 0.0074(16)
C22 0.040(2) 0.028(2) 0.0255(19) 0.0122(16) 0.0080(17) 0.0094(17)
C23 0.030(2) 0.035(2) 0.0260(19) 0.0098(16) -0.0001(16) 0.0129(17)
C24 0.0292(19) 0.027(2) 0.0201(17) 0.0064(15) 0.0027(15) 0.0056(15)
C25 0.0240(19) 0.051(3) 0.037(2) 0.020(2) 0.0066(17) 0.0071(18)
C26 0.031(2) 0.0188(18) 0.034(2) 0.0114(15) 0.0111(16) 0.0070(15)
C27 0.0189(17) 0.026(2) 0.035(2) 0.0133(16) 0.0053(15) 0.0041(14)
C28 0.028(2) 0.036(2) 0.034(2) 0.0149(18) 0.0116(17) 0.0051(17)
C29 0.037(2) 0.040(2) 0.036(2) 0.0038(19) 0.0121(18) 0.0137(19)
C30 0.034(2) 0.028(2) 0.032(2) 0.0069(16) 0.0113(17) 0.0157(17)
C31 0.0256(18) 0.030(2) 0.0229(17) 0.0107(15) 0.0108(14) 0.0136(15)
C32 0.037(2) 0.027(2) 0.028(2) 0.0124(16) 0.0062(16) 0.0115(17)
C33 0.043(2) 0.030(2) 0.027(2) 0.0016(16) 0.0103(17) 0.0171(18)
C34 0.036(2) 0.037(2) 0.030(2) 0.0151(17) 0.0160(17) 0.0159(18)
C35 0.050(3) 0.047(3) 0.034(2) 0.006(2) 0.020(2) 0.017(2)
C36 0.033(2) 0.0181(18) 0.037(2) 0.0067(16) 0.0083(17) 0.0104(15)
C37 0.0216(17) 0.0241(19) 0.0288(19) 0.0077(15) 0.0079(14) 0.0094(14)
C38 0.0219(18) 0.027(2) 0.038(2) 0.0048(17) 0.0052(16) 0.0034(15)
C39 0.037(2) 0.035(2) 0.028(2) 0.0084(17) 0.0126(17) 0.0167(18)
C40 0.0215(17) 0.0217(18) 0.0263(18) 0.0062(14) 0.0086(14) 0.0045(14)
C41 0.0302(19) 0.027(2) 0.0226(18) 0.0010(15) 0.0019(15) 0.0132(16)
C42 0.034(2) 0.027(2) 0.0237(18) 0.0055(15) 0.0060(16) 0.0110(16)
C43 0.034(2) 0.041(2) 0.028(2) 0.0094(18) 0.0007(17) 0.0103(18)
C44 0.041(2) 0.027(2) 0.049(3) 0.0130(18) 0.027(2) 0.0183(18)
C45 0.034(2) 0.029(2) 0.0228(18) 0.0057(15) 0.0103(16) 0.0070(16)
C46 0.035(2) 0.033(2) 0.059(3) 0.028(2) 0.014(2) 0.0082(18)
C47 0.0206(17) 0.0243(19) 0.032(2) 0.0071(16) 0.0059(15) 0.0032(15)
C48 0.035(2) 0.0177(18) 0.0307(19) 0.0107(15) 0.0136(16) 0.0099(15)
C49 0.035(2) 0.039(2) 0.035(2) 0.0138(18) 0.0158(18) 0.0063(18)
C50 0.0266(19) 0.0192(18) 0.034(2) 0.0055(15) 0.0095(16) 0.0002(15)
C51 0.033(2) 0.037(2) 0.0261(19) 0.0088(17) 0.0104(16) 0.0066(17)
C52 0.0243(18) 0.035(2) 0.0242(18) 0.0129(16) 0.0031(15) 0.0060(16)
C53 0.051(3) 0.0170(19) 0.035(2) 0.0033(16) 0.0024(19) 0.0062(18)
C54 0.032(2) 0.027(2) 0.030(2) 0.0039(16) 0.0132(17) 0.0048(16)
C55 0.028(2) 0.022(2) 0.041(2) 0.0074(17) 0.0097(17) 0.0000(15)
C56 0.042(2) 0.0189(19) 0.0239(19) -0.0003(15) 0.0059(17) 0.0026(16)
C57 0.0254(19) 0.023(2) 0.038(2) 0.0124(16) 0.0074(16) 0.0042(15)
C58 0.0236(18) 0.031(2) 0.032(2) 0.0152(16) 0.0021(15) 0.0104(16)
C59 0.033(2) 0.026(2) 0.027(2) 0.0020(16) 0.0049(16) -0.0011(16)
C60 0.034(2) 0.034(2) 0.046(3) 0.024(2) 0.0116(19) 0.0045(18)
C61 0.038(2) 0.031(2) 0.039(2) -0.0008(18) 0.0031(19) 0.0066(18)
C62 0.054(3) 0.039(3) 0.035(2) 0.006(2) 0.001(2) 0.014(2)
C63 0.051(3) 0.049(3) 0.035(2) 0.016(2) -0.006(2) 0.016(2)
C64 0.040(2) 0.0181(18) 0.0262(19) 0.0082(14) 0.0131(16) 0.0103(16)
C65 0.036(2) 0.032(2) 0.0187(17) 0.0043(15) 0.0065(15) 0.0090(17)
C66 0.045(2) 0.022(2) 0.041(2) -0.0007(17) 0.0047(19) 0.0128(18)
C67 0.0236(19) 0.051(3) 0.029(2) 0.0068(18) 0.0069(16) 0.0152(18)
C68 0.027(2) 0.032(2) 0.049(3) 0.022(2) 0.0002(18) 0.0020(17)
C69 0.039(2) 0.043(3) 0.035(2) 0.0130(19) 0.0206(19) 0.011(2)
C70 0.032(2) 0.029(2) 0.038(2) 0.0136(17) 0.0094(17) 0.0176(17)
C71 0.035(2) 0.045(3) 0.046(3) 0.004(2) 0.014(2) 0.006(2)
C72 0.028(2) 0.064(3) 0.053(3) 0.021(2) 0.007(2) 0.019(2)
C73 0.030(2) 0.032(2) 0.050(3) 0.0196(19) 0.0211(19) 0.0160(17)
C74 0.036(2) 0.0236(19) 0.0270(19) 0.0101(15) 0.0094(16) 0.0138(16)
C75 0.051(3) 0.035(2) 0.044(2) 0.020(2) 0.018(2) 0.021(2)
C76 0.043(2) 0.042(3) 0.0239(19) 0.0117(17) 0.0073(17) 0.013(2)
C77 0.0291(19) 0.0231(19) 0.030(2) 0.0135(15) 0.0043(16) 0.0065(15)
C78 0.038(2) 0.025(2) 0.040(2) 0.0142(17) 0.0094(18) 0.0098(17)
C79 0.029(2) 0.043(3) 0.058(3) 0.013(2) 0.013(2) 0.0109(19)
C80 0.041(2) 0.042(3) 0.025(2) 0.0021(18) 0.0106(17) 0.0117(19)
C81 0.042(3) 0.041(3) 0.055(3) 0.013(2) 0.008(2) 0.019(2)
C82 0.028(2) 0.047(3) 0.048(3) 0.011(2) 0.0030(19) 0.0069(19)
C83 0.055(3) 0.056(3) 0.047(3) 0.010(3) 0.001(2) 0.018(3)
C84 0.047(3) 0.033(2) 0.041(2) 0.0152(19) 0.014(2) 0.013(2)
C85 0.034(3) 0.124(6) 0.026(2) 0.012(3) 0.006(2) 0.000(3)
C86 0.038(3) 0.091(5) 0.046(3) -0.007(3) 0.008(2) 0.020(3)
C87 0.043(3) 0.036(3) 0.058(3) 0.010(2) 0.022(2) 0.016(2)
C88 0.039(2) 0.048(3) 0.046(3) 0.024(2) 0.012(2) 0.012(2)
C89 0.045(3) 0.036(3) 0.063(3) 0.026(2) 0.018(2) 0.010(2)
C90 0.044(3) 0.038(3) 0.050(3) 0.008(2) 0.024(2) 0.005(2)
C91 0.056(3) 0.050(3) 0.070(4) 0.020(3) 0.004(3) 0.006(3)
C92 0.071(4) 0.061(4) 0.041(3) 0.001(3) 0.016(3) -0.006(3)
C93 0.058(3) 0.076(4) 0.042(3) 0.030(3) 0.025(2) 0.020(3)
C94 0.058(3) 0.066(4) 0.033(2) 0.014(2) 0.014(2) 0.001(3)
C95 0.042(3) 0.111(5) 0.038(3) 0.031(3) 0.017(2) 0.006(3)
C96 0.078(4) 0.052(4) 0.078(4) -0.003(3) 0.029(4) 0.016(3)
C97 0.106(5) 0.060(4) 0.061(4) 0.014(3) 0.021(4) 0.043(4)
C99 0.076(5) 0.066(4) 0.096(6) -0.014(4) 0.007(4) 0.024(4)

loop_
_atom_type_symbol
_atom_type_description
_atom_type_scat_dispersion_real
_atom_type_scat_dispersion_imag
_atom_type_scat_source
C C 0.0181 0.0091 'International Tables Vol C Tables 4.2.6.8 and 6.1.1.4'
H H 0.0000 0.0000 'International Tables Vol C Tables 4.2.6.8 and 6.1.1.4'
Cu Cu -1.9646 0.5888 'International Tables Vol C Tables 4.2.6.8 and 6.1.1.4'
Ge Ge -1.0885 0.8855 'International Tables Vol C Tables 4.2.6.8 and 6.1.1.4'
K K 0.3868 1.0657 'International Tables Vol C Tables 4.2.6.8 and 6.1.1.4'
N N 0.0311 0.0180 'International Tables Vol C Tables 4.2.6.8 and 6.1.1.4'
O O 0.0492 0.0322 'International Tables Vol C Tables 4.2.6.8 and 6.1.1.4'

loop_
_geom_angle_atom_site_label_1
_geom_angle_atom_site_label_2
_geom_angle_atom_site_label_3
_geom_angle
_geom_angle_site_symmetry_1
_geom_angle_site_symmetry_3
_geom_angle_publ_flag
Ge2 Ge1 Ge3 88.030(18) . . ?
Ge2 Ge1 Ge4 71.323(16) . . ?
Ge2 Ge1 Ge5 116.330(19) . . ?
Ge3 Ge1 Ge4 116.424(19) . . ?
Ge3 Ge1 Ge5 71.028(17) . . ?
Ge5 Ge1 Ge4 66.993(17) . . ?
C1 Ge1 Ge2 124.48(10) . . ?
C1 Ge1 Ge3 122.52(10) . . ?
C1 Ge1 Ge4 118.48(10) . . ?
C1 Ge1 Ge5 117.18(10) . . ?
Ge1 Ge2 Ge6 101.569(18) . . ?
Ge1 Ge2 Ge7 90.251(18) . . ?
Ge6 Ge2 Ge7 67.387(16) . . ?
Ge1 Ge3 Ge5 54.994(15) . . ?
Ge1 Ge3 Ge7 90.139(18) . . ?
Ge7 Ge3 Ge5 99.592(18) . . ?
Ge8 Ge3 Ge1 101.17(2) . . ?
Ge8 Ge3 Ge5 57.454(16) . . ?
Ge8 Ge3 Ge7 65.977(16) . . ?
Ge1 Ge4 Ge5 56.176(14) . . ?
Ge1 Ge4 Ge6 96.734(18) . . ?
Ge1 Ge4 Ge9 102.336(19) . . ?
Ge6 Ge4 Ge5 100.591(18) . . ?
Ge9 Ge4 Ge5 56.685(15) . . ?
Ge9 Ge4 Ge6 62.919(15) . . ?
Ge1 Ge5 Ge3 53.978(14) . . ?
Ge1 Ge5 Ge4 56.831(14) . . ?
Ge1 Ge5 Ge8 96.670(19) . . ?
Ge1 Ge5 Ge9 103.128(19) . . ?
Ge4 Ge5 Ge3 97.076(17) . . ?
Ge8 Ge5 Ge3 53.013(15) . . ?
Ge8 Ge5 Ge4 99.989(17) . . ?
Ge9 Ge5 Ge3 102.662(18) . . ?
Ge9 Ge5 Ge4 56.993(15) . . ?
Ge9 Ge5 Ge8 62.013(16) . . ?
Ge2 Ge6 Ge4 70.258(16) . . ?
Ge2 Ge6 Ge7 57.012(14) . . ?
Ge2 Ge6 Ge9 111.314(18) . . ?
Ge4 Ge6 Ge7 101.797(17) . . ?
Ge4 Ge6 Ge9 57.745(15) . . ?
Ge9 Ge6 Ge7 91.987(17) . . ?
Cu1 Ge6 Ge2 115.33(2) . . ?
Cu1 Ge6 Ge4 114.49(2) . . ?
Cu1 Ge6 Ge7 59.242(17) . . ?
Cu1 Ge6 Ge9 61.003(17) . . ?
Ge2 Ge7 Ge6 55.601(14) . . ?
Ge2 Ge7 Ge8 111.659(19) . . ?
Ge2 Ge7 Cu1 108.20(2) . . ?
Ge3 Ge7 Ge2 86.470(17) . . ?
Ge3 Ge7 Ge6 111.647(19) . . ?
Ge3 Ge7 Ge8 56.383(15) . . ?
Ge3 Ge7 Cu1 109.73(2) . . ?
Ge8 Ge7 Ge6 85.315(16) . . ?
Cu1 Ge7 Ge6 53.412(15) . . ?
Cu1 Ge7 Ge8 54.357(16) . . ?
Cu2 Ge7 Ge2 136.97(2) . . ?
Cu2 Ge7 Ge3 136.37(2) . . ?
Cu2 Ge7 Ge6 95.60(2) . . ?
Cu2 Ge7 Ge8 94.71(2) . . ?
Cu2 Ge7 Cu1 60.296(19) . . ?
Ge3 Ge8 Ge5 69.533(17) . . ?
Ge3 Ge8 Ge7 57.640(15) . . ?
Ge3 Ge8 Ge9 112.10(2) . . ?
Ge5 Ge8 Ge7 102.077(18) . . ?
Ge5 Ge8 Ge9 57.701(16) . . ?
Ge9 Ge8 Ge7 93.873(17) . . ?
Cu1 Ge8 Ge3 116.44(2) . . ?
Cu1 Ge8 Ge5 114.34(2) . . ?
Cu1 Ge8 Ge7 59.950(17) . . ?
Cu1 Ge8 Ge9 61.331(17) . . ?
Ge4 Ge9 Ge6 59.336(15) . . ?
Ge4 Ge9 Ge8 105.178(18) . . ?
Ge4 Ge9 Cu1 109.70(2) . . ?
Ge5 Ge9 Ge4 66.322(16) . . ?
Ge5 Ge9 Ge6 104.745(18) . . ?
Ge5 Ge9 Ge8 60.286(16) . . ?
Ge5 Ge9 Cu1 110.79(2) . . ?
Ge8 Ge9 Ge6 88.162(17) . . ?
Cu1 Ge9 Ge6 54.232(16) . . ?
Cu1 Ge9 Ge8 54.871(17) . . ?
Ge13 Ge10 Ge11 91.390(17) . . ?
Ge14 Ge10 Ge11 102.110(18) . . ?
Ge14 Ge10 Ge13 57.743(15) . . ?
Ge15 Ge10 Ge11 57.706(15) . . ?
Ge15 Ge10 Ge13 109.414(19) . . ?
Ge15 Ge10 Ge14 68.741(17) . . ?
Cu2 Ge10 Ge11 59.234(17) . . ?
Cu2 Ge10 Ge13 58.054(17) . . ?
Cu2 Ge10 Ge14 111.68(2) . . ?
Cu2 Ge10 Ge15 114.95(2) . . ?
Ge12 Ge11 Ge10 87.590(17) . . ?
Ge15 Ge11 Ge10 56.233(15) . . ?
Ge15 Ge11 Ge12 110.559(18) . . ?
Ge15 Ge11 Cu2 108.81(2) . . ?
Ge17 Ge11 Ge10 111.809(19) . . ?
Ge17 Ge11 Ge12 56.530(15) . . ?
Ge17 Ge11 Ge15 82.770(18) . . ?
Ge17 Ge11 Cu2 109.26(2) . . ?
Cu1 Ge11 Ge10 94.878(19) . . ?
Cu1 Ge11 Ge12 93.84(2) . . ?
Cu1 Ge11 Ge15 139.57(2) . . ?
Cu1 Ge11 Ge17 137.31(2) . . ?
Cu1 Ge11 Cu2 60.058(19) . . ?
Cu2 Ge11 Ge10 54.341(16) . . ?
Cu2 Ge11 Ge12 54.190(17) . . ?
Ge13 Ge12 Ge11 91.833(17) . . ?
Ge16 Ge12 Ge11 103.705(18) . . ?
Ge16 Ge12 Ge13 57.177(16) . . ?
Ge17 Ge12 Ge11 57.528(15) . . ?
Ge17 Ge12 Ge13 110.835(19) . . ?
Ge17 Ge12 Ge16 71.432(17) . . ?
Cu2 Ge12 Ge11 59.677(17) . . ?
Cu2 Ge12 Ge13 58.241(18) . . ?
Cu2 Ge12 Ge16 111.95(2) . . ?
Cu2 Ge12 Ge17 115.56(2) . . ?
Ge12 Ge13 Ge10 88.815(17) . . ?
Ge14 Ge13 Ge10 58.483(15) . . ?
Ge14 Ge13 Ge12 104.706(19) . . ?
Ge16 Ge13 Ge10 106.206(19) . . ?
Ge16 Ge13 Ge12 58.769(16) . . ?
Ge16 Ge13 Ge14 68.460(17) . . ?
Cu2 Ge13 Ge10 55.502(17) . . ?
Cu2 Ge13 Ge12 55.135(17) . . ?
Cu2 Ge13 Ge14 110.01(2) . . ?
Cu2 Ge13 Ge16 110.54(2) . . ?
Ge10 Ge14 Ge15 54.384(14) . . ?
Ge10 Ge14 Ge16 100.802(18) . . ?
Ge13 Ge14 Ge10 63.774(16) . . ?
Ge13 Ge14 Ge15 103.255(18) . . ?
Ge13 Ge14 Ge16 55.376(15) . . ?
Ge16 Ge14 Ge15 95.855(17) . . ?
Ge18 Ge14 Ge10 99.294(18) . . ?
Ge18 Ge14 Ge13 101.673(19) . . ?
Ge18 Ge14 Ge15 54.825(15) . . ?
Ge18 Ge14 Ge16 55.220(15) . . ?
Ge10 Ge15 Ge11 66.061(16) . . ?
Ge10 Ge15 Ge14 56.875(15) . . ?
Ge11 Ge15 Ge14 99.806(17) . . ?
Ge18 Ge15 Ge10 101.854(19) . . ?
Ge18 Ge15 Ge11 91.976(18) . . ?
Ge18 Ge15 Ge14 55.409(15) . . ?
Ge12 Ge16 Ge14 99.995(18) . . ?
Ge13 Ge16 Ge12 64.054(17) . . ?
Ge13 Ge16 Ge14 56.164(16) . . ?
Ge18 Ge16 Ge12 97.231(19) . . ?
Ge18 Ge16 Ge13 102.466(19) . . ?
Ge18 Ge16 Ge14 55.365(15) . . ?
Ge12 Ge17 Ge11 65.942(16) . . ?
Ge18 Ge17 Ge11 93.028(19) . . ?
Ge18 Ge17 Ge12 100.41(2) . . ?
Ge15 Ge18 Ge14 69.767(17) . . ?
Ge15 Ge18 Ge16 116.22(2) . . ?
Ge16 Ge18 Ge14 69.416(17) . . ?
Ge17 Ge18 Ge14 116.86(2) . . ?
Ge17 Ge18 Ge15 84.720(18) . . ?
Ge17 Ge18 Ge16 72.892(18) . . ?
C2 Ge18 Ge14 118.86(10) . . ?
C2 Ge18 Ge15 124.52(11) . . ?
C2 Ge18 Ge16 117.61(11) . . ?
C2 Ge18 Ge17 123.14(11) . . ?
Ge6 Cu1 Ge7 67.346(18) . . ?
Ge6 Cu1 Ge8 100.60(2) . . ?
Ge6 Cu1 Ge9 64.765(18) . . ?
Ge6 Cu1 Cu2 102.32(2) . . ?
Ge7 Cu1 Ge9 98.61(2) . . ?
Ge8 Cu1 Ge7 65.693(18) . . ?
Ge8 Cu1 Ge9 63.798(18) . . ?
Ge8 Cu1 Cu2 99.47(2) . . ?
Ge11 Cu1 Ge6 127.56(2) . . ?
Ge11 Cu1 Ge7 119.05(2) . . ?
Ge11 Cu1 Ge8 130.53(3) . . ?
Ge11 Cu1 Ge9 142.34(2) . . ?
Ge11 Cu1 Cu2 63.310(19) . . ?
Cu2 Cu1 Ge7 55.790(18) . . ?
Cu2 Cu1 Ge9 154.31(3) . . ?
Ge7 Cu2 Ge10 131.02(3) . . ?
Ge7 Cu2 Ge11 120.49(2) . . ?
Ge7 Cu2 Ge12 125.10(3) . . ?
Ge7 Cu2 Ge13 139.00(3) . . ?
Ge7 Cu2 Cu1 63.91(2) . . ?
Ge10 Cu2 Ge11 66.425(18) . . ?
Ge10 Cu2 Ge13 66.444(19) . . ?
Ge10 Cu2 Cu1 100.88(2) . . ?
Ge12 Cu2 Ge10 102.62(2) . . ?
Ge12 Cu2 Ge11 66.133(18) . . ?
Ge12 Cu2 Ge13 66.624(19) . . ?
Ge12 Cu2 Cu1 99.65(2) . . ?
Ge13 Cu2 Ge11 100.37(2) . . ?
Cu1 Cu2 Ge11 56.632(18) . . ?
Cu1 Cu2 Ge13 156.99(3) . . ?
O3 K21 O5 60.48(8) . . ?
O3 K21 O11 123.85(8) . . ?
O3 K21 O12 97.71(8) . . ?
O3 K21 O13 133.47(8) . . ?
O3 K21 O19 95.76(8) . . ?
O3 K21 N3 120.11(9) . . ?
O3 K21 N5 60.74(8) . . ?
O5 K21 O11 97.30(8) . . ?
O5 K21 N3 59.88(9) . . ?
O5 K21 N5 120.92(8) . . ?
O11 K21 N3 60.36(8) . . ?
O11 K21 N5 119.77(8) . . ?
O12 K21 O5 134.08(8) . . ?
O12 K21 O11 59.82(8) . . ?
O12 K21 O13 123.77(8) . . ?
O12 K21 O19 98.54(8) . . ?
O12 K21 N3 119.86(9) . . ?
O12 K21 N5 60.16(8) . . ?
O13 K21 O5 96.35(8) . . ?
O13 K21 O11 97.02(8) . . ?
O13 K21 O19 61.01(8) . . ?
O13 K21 N3 59.10(9) . . ?
O13 K21 N5 119.98(8) . . ?
O19 K21 O5 121.95(8) . . ?
O19 K21 O11 135.30(8) . . ?
O19 K21 N3 119.65(9) . . ?
O19 K21 N5 59.49(8) . . ?
N5 K21 N3 179.00(9) . . ?
O1 K22 N6 118.00(8) . . ?
O1 K22 N7 60.57(8) . . ?
O6 K22 O1 58.92(7) . . ?
O6 K22 O7 97.11(8) . . ?
O6 K22 N6 60.37(8) . . ?
O6 K22 N7 118.29(8) . . ?
O7 K22 O1 116.35(8) . . ?
O7 K22 N6 60.62(8) . . ?
O7 K22 N7 119.52(8) . . ?
O8 K22 O1 99.68(8) . . ?
O8 K22 O6 119.64(8) . . ?
O8 K22 O7 138.60(8) . . ?
O8 K22 O9 60.45(7) . . ?
O8 K22 N6 120.14(8) . . ?
O8 K22 N7 60.84(8) . . ?
O9 K22 O1 140.73(8) . . ?
O9 K22 O6 99.54(8) . . ?
O9 K22 O7 97.45(8) . . ?
O9 K22 N6 60.99(8) . . ?
O9 K22 N7 120.20(8) . . ?
O14 K22 O1 96.67(8) . . ?
O14 K22 O6 137.03(8) . . ?
O14 K22 O7 60.26(7) . . ?
O14 K22 O8 97.65(8) . . ?
O14 K22 O9 118.18(8) . . ?
O14 K22 N6 119.93(8) . . ?
O14 K22 N7 60.50(8) . . ?
N7 K22 N6 178.55(9) . . ?
O2 K23 O4 99.88(8) . . ?
O2 K23 O22 143.72(8) . . ?
O2 K23 N4 121.17(8) . . ?
O2 K23 N8 60.79(7) . . ?
O2 K23 C20 88.50(8) . . ?
O4 K23 O22 107.85(8) . . ?
O4 K23 N4 121.87(9) . . ?
O4 K23 N8 60.56(8) . . ?
O4 K23 C20 85.39(8) . . ?
O10 K23 O2 60.72(7) . . ?
O10 K23 O4 143.46(8) . . ?
O10 K23 O22 104.29(8) . . ?
O10 K23 N4 61.16(9) . . ?
O10 K23 N8 119.81(8) . . ?
O10 K23 C20 121.67(9) . . ?
O16 K23 O2 121.50(8) . . ?
O16 K23 O4 59.81(8) . . ?
O16 K23 O10 102.00(9) . . ?
O16 K23 O18 150.13(8) . . ?
O16 K23 O22 92.98(8) . . ?
O16 K23 N4 63.85(9) . . ?
O16 K23 N8 119.45(8) . . ?
O16 K23 C20 135.79(9) . . ?
O18 K23 O2 86.58(7) . . ?
O18 K23 O4 108.97(8) . . ?
O18 K23 O10 100.86(8) . . ?
O18 K23 O22 62.75(7) . . ?
O18 K23 N4 112.49(8) . . ?
O18 K23 N8 62.87(8) . . ?
O18 K23 C20 23.67(8) . . ?
O22 K23 N4 61.53(8) . . ?
O22 K23 N8 114.14(8) . . ?
O22 K23 C20 71.28(8) . . ?
N4 K23 N8 175.23(9) . . ?
N4 K23 C20 130.42(9) . . ?
N8 K23 C20 44.83(8) . . ?
O15 K24 O17 60.80(9) . . ?
O15 K24 O20 140.33(10) . . ?
O15 K24 O21 109.10(10) . . ?
O15 K24 O23 96.82(10) . . ?
O15 K24 O24 107.06(10) . . ?
O15 K24 N10 62.62(10) . . ?
O15 K24 N11 120.59(10) . . ?
O15 K24 C81 124.14(11) . . ?
O17 K24 O20 97.83(10) . . ?
O17 K24 O21 151.96(11) . . ?
O17 K24 N10 122.08(10) . . ?
O17 K24 N11 61.95(10) . . ?
O17 K24 C81 91.27(11) . . ?
O20 K24 O21 103.74(10) . . ?
O20 K24 N10 118.48(11) . . ?
O20 K24 N11 61.84(10) . . ?
O20 K24 C81 86.35(11) . . ?
O21 K24 N10 61.57(10) . . ?
O21 K24 N11 113.62(10) . . ?
O21 K24 C81 72.68(11) . . ?
O23 K24 O17 115.25(10) . . ?
O23 K24 O20 60.41(9) . . ?
O23 K24 O21 91.15(10) . . ?
O23 K24 O24 149.33(10) . . ?
O23 K24 N10 60.71(10) . . ?
O23 K24 N11 120.91(11) . . ?
O23 K24 C81 138.79(11) . . ?
O24 K24 O17 93.45(10) . . ?
O24 K24 O20 107.26(10) . . ?
O24 K24 O21 63.26(9) . . ?
O24 K24 N10 113.95(10) . . ?
O24 K24 N11 62.14(10) . . ?
O24 K24 C81 21.56(10) . . ?
N10 K24 N11 175.18(11) . . ?
N10 K24 C81 131.43(12) . . ?
N11 K24 C81 44.07(11) . . ?
C10 O1 K22 116.8(2) . . ?
C10 O1 C23 111.0(3) . . ?
C23 O1 K22 113.9(2) . . ?
C24 O2 K23 113.0(2) . . ?
C31 O2 K23 118.34(19) . . ?
C31 O2 C24 110.5(3) . . ?
C53 O3 K21 116.3(2) . . ?
C78 O3 K21 118.9(2) . . ?
C78 O3 C53 112.0(3) . . ?
C36 O4 K23 114.3(2) . . ?
C50 O4 K23 118.1(2) . . ?
C50 O4 C36 110.9(3) . . ?
C29 O5 K21 114.3(2) . . ?
C66 O5 K21 111.8(2) . . ?
C66 O5 C29 112.2(3) . . ?
C8 O6 K22 117.4(2) . . ?
C8 O6 C67 110.7(3) . . ?
C67 O6 K22 117.8(2) . . ?
C22 O7 K22 115.0(2) . . ?
C22 O7 C58 109.5(3) . . ?
C58 O7 K22 108.8(2) . . ?
C54 O8 K22 119.7(2) . . ?
C54 O8 C59 111.8(3) . . ?
C59 O8 K22 114.4(2) . . ?
C41 O9 K22 116.8(2) . . ?
C41 O9 C56 110.4(3) . . ?
C56 O9 K22 115.3(2) . . ?
C25 O10 K23 118.7(2) . . ?
C25 O10 C52 112.3(3) . . ?
C52 O10 K23 115.8(2) . . ?
C49 O11 K21 112.2(2) . . ?
C49 O11 C55 110.7(3) . . ?
C55 O11 K21 111.7(2) . . ?
C21 O12 K21 119.6(2) . . ?
C38 O12 K21 118.4(2) . . ?
C38 O12 C21 111.8(3) . . ?
C5 O13 K21 113.0(2) . . ?
C5 O13 C43 110.8(3) . . ?
C43 O13 K21 118.0(2) . . ?
C15 O14 K22 118.6(2) . . ?
C15 O14 C33 112.1(3) . . ?
C33 O14 K22 121.4(2) . . ?
C63 O15 K24 117.3(3) . . ?
C63 O15 C72 111.3(4) . . ?
C72 O15 K24 118.8(3) . . ?
C30 O16 K23 119.2(2) . . ?
C30 O16 C44 111.0(3) . . ?
C44 O16 K23 115.5(2) . . ?
C94 O17 K24 113.3(3) . . ?
C94 O17 C95 110.9(4) . . ?
C95 O17 K24 115.7(3) . . ?
C20 O18 K23 105.85(19) . . ?
C48 O18 K23 113.8(2) . . ?
C48 O18 C20 112.5(3) . . ?
C16 O19 K21 116.5(2) . . ?
C70 O19 K21 111.0(2) . . ?
C70 O19 C16 110.9(3) . . ?
C61 O20 K24 112.1(2) . . ?
C89 O20 K24 117.0(3) . . ?
C89 O20 C61 112.7(4) . . ?
C84 O21 K24 110.8(2) . . ?
C88 O21 K24 110.9(3) . . ?
C88 O21 C84 114.3(4) . . ?
C64 O22 K23 109.0(2) . . ?
C64 O22 C74 113.2(3) . . ?
C74 O22 K23 110.9(2) . . ?
C35 O23 K24 117.3(3) . . ?
C62 O23 K24 117.6(3) . . ?
C62 O23 C35 111.5(3) . . ?
C75 O24 K24 112.1(2) . . ?
C81 O24 K24 110.2(3) . . ?
C81 O24 C75 112.9(3) . . ?
C85 N1 C91 111.3(4) . . ?
C86 N1 C85 135.7(6) . . ?
C86 N1 C91 112.9(5) . . ?
C98 N2 C96 108.3(8) . . ?
C98 N2 C99 134.1(9) . . ?
C99 N2 C96 117.6(5) . . ?
C100 N2 C96 132.8(10) . . ?
C100 N2 C99 108.9(10) . . ?
C69 N3 K21 108.5(2) . . ?
C69 N3 C80 110.3(3) . . ?
C76 N3 K21 110.3(2) . . ?
C76 N3 C69 109.3(3) . . ?
C76 N3 C80 109.3(3) . . ?
C80 N3 K21 109.1(2) . . ?
C14 N4 K23 111.3(2) . . ?
C14 N4 C73 110.1(3) . . ?
C28 N4 K23 110.5(2) . . ?
C28 N4 C14 108.7(3) . . ?
C28 N4 C73 111.2(3) . . ?
C73 N4 K23 105.0(2) . . ?
C32 N5 K21 107.4(2) . . ?
C34 N5 K21 110.4(2) . . ?
C34 N5 C32 110.2(3) . . ?
C42 N5 K21 109.0(2) . . ?
C42 N5 C32 110.1(3) . . ?
C42 N5 C34 109.7(3) . . ?
C18 N6 K22 109.1(2) . . ?
C18 N6 C19 109.4(3) . . ?
C19 N6 K22 108.6(2) . . ?
C51 N6 K22 109.1(2) . . ?
C51 N6 C18 110.4(3) . . ?
C51 N6 C19 110.1(3) . . ?
C39 N7 K22 109.4(2) . . ?
C39 N7 C65 108.8(3) . . ?
C45 N7 K22 108.9(2) . . ?
C45 N7 C39 109.8(3) . . ?
C45 N7 C65 109.6(3) . . ?
C65 N7 K22 110.3(2) . . ?
C17 N8 K23 109.3(2) . . ?
C17 N8 C37 110.9(3) . . ?
C37 N8 K23 106.7(2) . . ?
C47 N8 K23 109.8(2) . . ?
C47 N8 C17 110.8(3) . . ?
C47 N8 C37 109.3(3) . . ?
C83 N9 C92 123.8(5) . . ?
C83 N9 C97 121.0(4) . . ?
C92 N9 C97 115.1(4) . . ?
C71 N10 K24 106.5(2) . . ?
C87 N10 K24 110.0(3) . . ?
C87 N10 C71 109.8(4) . . ?
C90 N10 K24 111.3(3) . . ?
C90 N10 C71 108.1(4) . . ?
C90 N10 C87 111.1(4) . . ?
C79 N11 K24 109.2(3) . . ?
C82 N11 K24 108.5(3) . . ?
C82 N11 C79 110.3(4) . . ?
C93 N11 K24 110.4(3) . . ?
C93 N11 C79 109.4(4) . . ?
C93 N11 C82 109.0(4) . . ?
C3 C1 Ge1 121.1(2) . . ?
C4 C1 Ge1 120.5(3) . . ?
C4 C1 C3 118.4(3) . . ?
C6 C2 Ge18 120.5(3) . . ?
C11 C2 Ge18 121.0(3) . . ?
C11 C2 C6 118.5(3) . . ?
C1 C3 C12 121.7(3) . . ?
C13 C3 C1 119.6(3) . . ?
C13 C3 C12 118.7(3) . . ?
C1 C4 C27 122.4(3) . . ?
C40 C4 C1 119.7(3) . . ?
C40 C4 C27 117.9(3) . . ?
O13 C5 H5A 109.8 . . ?
O13 C5 H5B 109.8 . . ?
O13 C5 C70 109.4(3) . . ?
H5A C5 H5B 108.2 . . ?
C70 C5 H5A 109.8 . . ?
C70 C5 H5B 109.8 . . ?
C2 C6 C68 122.6(3) . . ?
C57 C6 C2 119.6(3) . . ?
C57 C6 C68 117.8(3) . . ?
C13 C7 C60 121.4(3) . . ?
C40 C7 C13 117.9(3) . . ?
C40 C7 C60 120.8(3) . . ?
O6 C8 H8A 109.7 . . ?
O6 C8 H8B 109.7 . . ?
O6 C8 C23 109.9(3) . . ?
H8A C8 H8B 108.2 . . ?
C23 C8 H8A 109.7 . . ?
C23 C8 H8B 109.7 . . ?
C11 C9 H9 119.2 . . ?
C26 C9 H9 119.2 . . ?
C26 C9 C11 121.7(3) . . ?
O1 C10 H10A 109.7 . . ?
O1 C10 H10B 109.7 . . ?
O1 C10 C65 109.7(3) . . ?
H10A C10 H10B 108.2 . . ?
C65 C10 H10A 109.7 . . ?
C65 C10 H10B 109.7 . . ?
C2 C11 C77 121.9(3) . . ?
C9 C11 C2 120.1(3) . . ?
C9 C11 C77 118.0(3) . . ?
C3 C12 H12A 109.5 . . ?
C3 C12 H12B 109.5 . . ?
C3 C12 H12C 109.5 . . ?
H12A C12 H12B 109.5 . . ?
H12A C12 H12C 109.5 . . ?
H12B C12 H12C 109.5 . . ?
C3 C13 H13 118.8 . . ?
C7 C13 C3 122.3(3) . . ?
C7 C13 H13 118.8 . . ?
N4 C14 H14A 109.1 . . ?
N4 C14 H14B 109.1 . . ?
N4 C14 C64 112.4(3) . . ?
H14A C14 H14B 107.8 . . ?
C64 C14 H14A 109.1 . . ?
C64 C14 H14B 109.1 . . ?
O14 C15 H15A 109.8 . . ?
O14 C15 H15B 109.8 . . ?
O14 C15 C58 109.3(3) . . ?
H15A C15 H15B 108.3 . . ?
C58 C15 H15A 109.8 . . ?
C58 C15 H15B 109.8 . . ?
O19 C16 H16A 110.1 . . ?
O19 C16 H16B 110.1 . . ?
O19 C16 C34 108.0(3) . . ?
H16A C16 H16B 108.4 . . ?
C34 C16 H16A 110.1 . . ?
C34 C16 H16B 110.1 . . ?
N8 C17 H17A 108.9 . . ?
N8 C17 H17B 108.9 . . ?
N8 C17 C31 113.4(3) . . ?
H17A C17 H17B 107.7 . . ?
C31 C17 H17A 108.9 . . ?
C31 C17 H17B 108.9 . . ?
N6 C18 H18A 108.7 . . ?
N6 C18 H18B 108.7 . . ?
N6 C18 C67 114.3(3) . . ?
H18A C18 H18B 107.6 . . ?
C67 C18 H18A 108.7 . . ?
C67 C18 H18B 108.7 . . ?
N6 C19 H19A 108.7 . . ?
N6 C19 H19B 108.7 . . ?
N6 C19 C41 114.2(3) . . ?
H19A C19 H19B 107.6 . . ?
C41 C19 H19A 108.7 . . ?
C41 C19 H19B 108.7 . . ?
K23 C20 H20 126.0 . . ?
O18 C20 K23 50.48(15) . . ?
O18 C20 H20 126.0 . . ?
O18 C20 C37 108.0(3) . . ?
C37 C20 K23 87.0(2) . . ?
C37 C20 H20 126.0 . . ?
O12 C21 H21A 109.8 . . ?
O12 C21 H21B 109.8 . . ?
O12 C21 C42 109.2(3) . . ?
H21A C21 H21B 108.3 . . ?
C42 C21 H21A 109.8 . . ?
C42 C21 H21B 109.8 . . ?
O7 C22 H22A 109.8 . . ?
O7 C22 H22B 109.8 . . ?
O7 C22 C51 109.2(3) . . ?
H22A C22 H22B 108.3 . . ?
C51 C22 H22A 109.8 . . ?
C51 C22 H22B 109.8 . . ?
O1 C23 C8 109.7(3) . . ?
O1 C23 H23A 109.7 . . ?
O1 C23 H23B 109.7 . . ?
C8 C23 H23A 109.7 . . ?
C8 C23 H23B 109.7 . . ?
H23A C23 H23B 108.2 . . ?
O2 C24 H24A 109.7 . . ?
O2 C24 H24B 109.7 . . ?
O2 C24 C52 110.0(3) . . ?
H24A C24 H24B 108.2 . . ?
C52 C24 H24A 109.7 . . ?
C52 C24 H24B 109.7 . . ?
O10 C25 H25A 109.8 . . ?
O10 C25 H25B 109.8 . . ?
O10 C25 C28 109.2(3) . . ?
H25A C25 H25B 108.3 . . ?
C28 C25 H25A 109.8 . . ?
C28 C25 H25B 109.8 . . ?
C9 C26 C46 120.5(4) . . ?
C57 C26 C9 118.2(3) . . ?
C57 C26 C46 121.2(4) . . ?
C4 C27 H27A 109.5 . . ?
C4 C27 H27B 109.5 . . ?
C4 C27 H27C 109.5 . . ?
H27A C27 H27B 109.5 . . ?
H27A C27 H27C 109.5 . . ?
H27B C27 H27C 109.5 . . ?
N4 C28 C25 114.2(3) . . ?
N4 C28 H28A 108.7 . . ?
N4 C28 H28B 108.7 . . ?
C25 C28 H28A 108.7 . . ?
C25 C28 H28B 108.7 . . ?
H28A C28 H28B 107.6 . . ?
O5 C29 H29A 109.8 . . ?
O5 C29 H29B 109.8 . . ?
O5 C29 C80 109.2(3) . . ?
H29A C29 H29B 108.3 . . ?
C80 C29 H29A 109.8 . . ?
C80 C29 H29B 109.8 . . ?
O16 C30 H30A 109.8 . . ?
O16 C30 H30B 109.8 . . ?
O16 C30 C36 109.3(3) . . ?
H30A C30 H30B 108.3 . . ?
C36 C30 H30A 109.8 . . ?
C36 C30 H30B 109.8 . . ?
O2 C31 C17 110.1(3) . . ?
O2 C31 H31A 109.6 . . ?
O2 C31 H31B 109.6 . . ?
C17 C31 H31A 109.6 . . ?
C17 C31 H31B 109.6 . . ?
H31A C31 H31B 108.2 . . ?
N5 C32 H32A 108.6 . . ?
N5 C32 H32B 108.6 . . ?
N5 C32 C78 114.5(3) . . ?
H32A C32 H32B 107.6 . . ?
C78 C32 H32A 108.6 . . ?
C78 C32 H32B 108.6 . . ?
O14 C33 H33A 109.9 . . ?
O14 C33 H33B 109.9 . . ?
O14 C33 C39 108.8(3) . . ?
H33A C33 H33B 108.3 . . ?
C39 C33 H33A 109.9 . . ?
C39 C33 H33B 109.9 . . ?
N5 C34 C16 113.0(3) . . ?
N5 C34 H34A 109.0 . . ?
N5 C34 H34B 109.0 . . ?
C16 C34 H34A 109.0 . . ?
C16 C34 H34B 109.0 . . ?
H34A C34 H34B 107.8 . . ?
O23 C35 H35A 109.8 . . ?
O23 C35 H35B 109.8 . . ?
O23 C35 C87 109.2(4) . . ?
H35A C35 H35B 108.3 . . ?
C87 C35 H35A 109.8 . . ?
C87 C35 H35B 109.8 . . ?
O4 C36 C30 108.7(3) . . ?
O4 C36 H36A 109.9 . . ?
O4 C36 H36B 109.9 . . ?
C30 C36 H36A 109.9 . . ?
C30 C36 H36B 109.9 . . ?
H36A C36 H36B 108.3 . . ?
N8 C37 C20 112.7(3) . . ?
N8 C37 H37A 109.1 . . ?
N8 C37 H37B 109.1 . . ?
C20 C37 H37A 109.1 . . ?
C20 C37 H37B 109.1 . . ?
H37A C37 H37B 107.8 . . ?
O12 C38 H38A 109.9 . . ?
O12 C38 H38B 109.9 . . ?
O12 C38 C55 108.9(3) . . ?
H38A C38 H38B 108.3 . . ?
C55 C38 H38A 109.9 . . ?
C55 C38 H38B 109.9 . . ?
N7 C39 C33 113.8(3) . . ?
N7 C39 H39A 108.8 . . ?
N7 C39 H39B 108.8 . . ?
C33 C39 H39A 108.8 . . ?
C33 C39 H39B 108.8 . . ?
H39A C39 H39B 107.7 . . ?
C4 C40 H40 119.0 . . ?
C7 C40 C4 122.1(3) . . ?
C7 C40 H40 119.0 . . ?
O9 C41 C19 109.3(3) . . ?
O9 C41 H41A 109.8 . . ?
O9 C41 H41B 109.8 . . ?
C19 C41 H41A 109.8 . . ?
C19 C41 H41B 109.8 . . ?
H41A C41 H41B 108.3 . . ?
N5 C42 C21 113.8(3) . . ?
N5 C42 H42A 108.8 . . ?
N5 C42 H42B 108.8 . . ?
C21 C42 H42A 108.8 . . ?
C21 C42 H42B 108.8 . . ?
H42A C42 H42B 107.7 . . ?
O13 C43 H43A 109.8 . . ?
O13 C43 H43B 109.8 . . ?
O13 C43 C76 109.2(3) . . ?
H43A C43 H43B 108.3 . . ?
C76 C43 H43A 109.8 . . ?
C76 C43 H43B 109.8 . . ?
O16 C44 H44A 109.7 . . ?
O16 C44 H44B 109.7 . . ?
O16 C44 C73 109.9(3) . . ?
H44A C44 H44B 108.2 . . ?
C73 C44 H44A 109.7 . . ?
C73 C44 H44B 109.7 . . ?
N7 C45 H45A 108.7 . . ?
N7 C45 H45B 108.7 . . ?
N7 C45 C54 114.1(3) . . ?
H45A C45 H45B 107.6 . . ?
C54 C45 H45A 108.7 . . ?
C54 C45 H45B 108.7 . . ?
C26 C46 H46A 109.5 . . ?
C26 C46 H46B 109.5 . . ?
C26 C46 H46C 109.5 . . ?
H46A C46 H46B 109.5 . . ?
H46A C46 H46C 109.5 . . ?
H46B C46 H46C 109.5 . . ?
N8 C47 H47A 108.7 . . ?
N8 C47 H47B 108.7 . . ?
N8 C47 C50 114.3(3) . . ?
H47A C47 H47B 107.6 . . ?
C50 C47 H47A 108.7 . . ?
C50 C47 H47B 108.7 . . ?
O18 C48 H48A 108.9 . . ?
O18 C48 H48B 108.9 . . ?
O18 C48 C74 113.4(3) . . ?
H48A C48 H48B 107.7 . . ?
C74 C48 H48A 108.9 . . ?
C74 C48 H48B 108.9 . . ?
O11 C49 H49A 109.7 . . ?
O11 C49 H49B 109.7 . . ?
O11 C49 C69 110.0(3) . . ?
H49A C49 H49B 108.2 . . ?
C69 C49 H49A 109.7 . . ?
C69 C49 H49B 109.7 . . ?
O4 C50 C47 108.9(3) . . ?
O4 C50 H50A 109.9 . . ?
O4 C50 H50B 109.9 . . ?
C47 C50 H50A 109.9 . . ?
C47 C50 H50B 109.9 . . ?
H50A C50 H50B 108.3 . . ?
N6 C51 C22 114.0(3) . . ?
N6 C51 H51A 108.7 . . ?
N6 C51 H51B 108.7 . . ?
C22 C51 H51A 108.7 . . ?
C22 C51 H51B 108.7 . . ?
H51A C51 H51B 107.6 . . ?
O10 C52 C24 108.5(3) . . ?
O10 C52 H52A 110.0 . . ?
O10 C52 H52B 110.0 . . ?
C24 C52 H52A 110.0 . . ?
C24 C52 H52B 110.0 . . ?
H52A C52 H52B 108.4 . . ?
O3 C53 H53A 109.9 . . ?
O3 C53 H53B 109.9 . . ?
O3 C53 C66 109.1(3) . . ?
H53A C53 H53B 108.3 . . ?
C66 C53 H53A 109.9 . . ?
C66 C53 H53B 109.9 . . ?
O8 C54 C45 109.7(3) . . ?
O8 C54 H54A 109.7 . . ?
O8 C54 H54B 109.7 . . ?
C45 C54 H54A 109.7 . . ?
C45 C54 H54B 109.7 . . ?
H54A C54 H54B 108.2 . . ?
O11 C55 C38 109.3(3) . . ?
O11 C55 H55A 109.8 . . ?
O11 C55 H55B 109.8 . . ?
C38 C55 H55A 109.8 . . ?
C38 C55 H55B 109.8 . . ?
H55A C55 H55B 108.3 . . ?
O9 C56 H56A 109.7 . . ?
O9 C56 H56B 109.7 . . ?
O9 C56 C59 110.0(3) . . ?
H56A C56 H56B 108.2 . . ?
C59 C56 H56A 109.7 . . ?
C59 C56 H56B 109.7 . . ?
C6 C57 H57 119.1 . . ?
C26 C57 C6 121.8(4) . . ?
C26 C57 H57 119.1 . . ?
O7 C58 C15 109.7(3) . . ?
O7 C58 H58A 109.7 . . ?
O7 C58 H58B 109.7 . . ?
C15 C58 H58A 109.7 . . ?
C15 C58 H58B 109.7 . . ?
H58A C58 H58B 108.2 . . ?
O8 C59 C56 109.9(3) . . ?
O8 C59 H59A 109.7 . . ?
O8 C59 H59B 109.7 . . ?
C56 C59 H59A 109.7 . . ?
C56 C59 H59B 109.7 . . ?
H59A C59 H59B 108.2 . . ?
C7 C60 H60A 109.5 . . ?
C7 C60 H60B 109.5 . . ?
C7 C60 H60C 109.5 . . ?
H60A C60 H60B 109.5 . . ?
H60A C60 H60C 109.5 . . ?
H60B C60 H60C 109.5 . . ?
O20 C61 H61A 109.1 . . ?
O20 C61 H61B 109.1 . . ?
O20 C61 C62 112.3(4) . . ?
H61A C61 H61B 107.9 . . ?
C62 C61 H61A 109.1 . . ?
C62 C61 H61B 109.1 . . ?
O23 C62 C61 110.9(4) . . ?
O23 C62 H62A 109.5 . . ?
O23 C62 H62B 109.5 . . ?
C61 C62 H62A 109.5 . . ?
C61 C62 H62B 109.5 . . ?
H62A C62 H62B 108.0 . . ?
O15 C63 H63A 110.3 . . ?
O15 C63 H63B 110.3 . . ?
O15 C63 C94 107.3(4) . . ?
H63A C63 H63B 108.5 . . ?
C94 C63 H63A 110.3 . . ?
C94 C63 H63B 110.3 . . ?
O22 C64 C14 109.0(3) . . ?
O22 C64 H64A 109.9 . . ?
O22 C64 H64B 109.9 . . ?
C14 C64 H64A 109.9 . . ?
C14 C64 H64B 109.9 . . ?
H64A C64 H64B 108.3 . . ?
N7 C65 C10 114.1(3) . . ?
N7 C65 H65A 108.7 . . ?
N7 C65 H65B 108.7 . . ?
C10 C65 H65A 108.7 . . ?
C10 C65 H65B 108.7 . . ?
H65A C65 H65B 107.6 . . ?
O5 C66 C53 109.6(3) . . ?
O5 C66 H66A 109.8 . . ?
O5 C66 H66B 109.8 . . ?
C53 C66 H66A 109.8 . . ?
C53 C66 H66B 109.8 . . ?
H66A C66 H66B 108.2 . . ?
O6 C67 C18 109.1(3) . . ?
O6 C67 H67A 109.9 . . ?
O6 C67 H67B 109.9 . . ?
C18 C67 H67A 109.9 . . ?
C18 C67 H67B 109.9 . . ?
H67A C67 H67B 108.3 . . ?
C6 C68 H68A 109.5 . . ?
C6 C68 H68B 109.5 . . ?
C6 C68 H68C 109.5 . . ?
H68A C68 H68B 109.5 . . ?
H68A C68 H68C 109.5 . . ?
H68B C68 H68C 109.5 . . ?
N3 C69 C49 112.9(3) . . ?
N3 C69 H69A 109.0 . . ?
N3 C69 H69B 109.0 . . ?
C49 C69 H69A 109.0 . . ?
C49 C69 H69B 109.0 . . ?
H69A C69 H69B 107.8 . . ?
O19 C70 C5 108.9(3) . . ?
O19 C70 H70A 109.9 . . ?
O19 C70 H70B 109.9 . . ?
C5 C70 H70A 109.9 . . ?
C5 C70 H70B 109.9 . . ?
H70A C70 H70B 108.3 . . ?
N10 C71 H71A 109.0 . . ?
N10 C71 H71B 109.0 . . ?
N10 C71 C72 113.1(4) . . ?
H71A C71 H71B 107.8 . . ?
C72 C71 H71A 109.0 . . ?
C72 C71 H71B 109.0 . . ?
O15 C72 C71 109.9(4) . . ?
O15 C72 H72A 109.7 . . ?
O15 C72 H72B 109.7 . . ?
C71 C72 H72A 109.7 . . ?
C71 C72 H72B 109.7 . . ?
H72A C72 H72B 108.2 . . ?
N4 C73 C44 115.0(3) . . ?
N4 C73 H73A 108.5 . . ?
N4 C73 H73B 108.5 . . ?
C44 C73 H73A 108.5 . . ?
C44 C73 H73B 108.5 . . ?
H73A C73 H73B 107.5 . . ?
O22 C74 C48 112.5(3) . . ?
O22 C74 H74A 109.1 . . ?
O22 C74 H74B 109.1 . . ?
C48 C74 H74A 109.1 . . ?
C48 C74 H74B 109.1 . . ?
H74A C74 H74B 107.8 . . ?
O24 C75 H75A 108.8 . . ?
O24 C75 H75B 108.8 . . ?
O24 C75 C84 113.7(4) . . ?
H75A C75 H75B 107.7 . . ?
C84 C75 H75A 108.8 . . ?
C84 C75 H75B 108.8 . . ?
N3 C76 C43 113.7(3) . . ?
N3 C76 H76A 108.8 . . ?
N3 C76 H76B 108.8 . . ?
C43 C76 H76A 108.8 . . ?
C43 C76 H76B 108.8 . . ?
H76A C76 H76B 107.7 . . ?
C11 C77 H77A 109.5 . . ?
C11 C77 H77B 109.5 . . ?
C11 C77 H77C 109.5 . . ?
H77A C77 H77B 109.5 . . ?
H77A C77 H77C 109.5 . . ?
H77B C77 H77C 109.5 . . ?
O3 C78 C32 108.7(3) . . ?
O3 C78 H78A 109.9 . . ?
O3 C78 H78B 109.9 . . ?
C32 C78 H78A 109.9 . . ?
C32 C78 H78B 109.9 . . ?
H78A C78 H78B 108.3 . . ?
N11 C79 H79A 109.5 . . ?
N11 C79 H79B 109.5 . . ?
N11 C79 C81 110.5(4) . . ?
H79A C79 H79B 108.1 . . ?
C81 C79 H79A 109.5 . . ?
C81 C79 H79B 109.5 . . ?
N3 C80 C29 113.1(3) . . ?
N3 C80 H80A 109.0 . . ?
N3 C80 H80B 109.0 . . ?
C29 C80 H80A 109.0 . . ?
C29 C80 H80B 109.0 . . ?
H80A C80 H80B 107.8 . . ?
O24 C81 C79 109.5(4) . . ?
O24 C81 H81B 109.8 . . ?
O24 C81 H81A 109.8 . . ?
C79 C81 H81B 109.8 . . ?
C79 C81 H81A 109.8 . . ?
H81B C81 H81A 108.2 . . ?
N11 C82 H82A 108.8 . . ?
N11 C82 H82B 108.8 . . ?
N11 C82 C89 113.8(4) . . ?
H82A C82 H82B 107.7 . . ?
C89 C82 H82A 108.8 . . ?
C89 C82 H82B 108.8 . . ?
O25 C83 N9 127.3(6) . . ?
O25 C83 H83 116.4 . . ?
N9 C83 H83 116.4 . . ?
O21 C84 C75 115.5(4) . . ?
O21 C84 H84A 108.4 . . ?
O21 C84 H84B 108.4 . . ?
C75 C84 H84A 108.4 . . ?
C75 C84 H84B 108.4 . . ?
H84A C84 H84B 107.5 . . ?
N1 C85 H85A 109.5 . . ?
N1 C85 H85B 109.5 . . ?
N1 C85 H85C 109.5 . . ?
H85A C85 H85B 109.5 . . ?
H85A C85 H85C 109.5 . . ?
H85B C85 H85C 109.5 . . ?
O26 C86 N1 133.9(7) . . ?
O26 C86 H86 113.1 . . ?
N1 C86 H86 113.1 . . ?
N10 C87 C35 111.3(4) . . ?
N10 C87 H87A 109.4 . . ?
N10 C87 H87B 109.4 . . ?
C35 C87 H87A 109.4 . . ?
C35 C87 H87B 109.4 . . ?
H87A C87 H87B 108.0 . . ?
O21 C88 H88A 109.4 . . ?
O21 C88 H88B 109.4 . . ?
O21 C88 C90 111.3(4) . . ?
H88A C88 H88B 108.0 . . ?
C90 C88 H88A 109.4 . . ?
C90 C88 H88B 109.4 . . ?
O20 C89 C82 112.3(4) . . ?
O20 C89 H89A 109.2 . . ?
O20 C89 H89B 109.2 . . ?
C82 C89 H89A 109.2 . . ?
C82 C89 H89B 109.2 . . ?
H89A C89 H89B 107.9 . . ?
N10 C90 C88 114.7(4) . . ?
N10 C90 H90A 108.6 . . ?
N10 C90 H90B 108.6 . . ?
C88 C90 H90A 108.6 . . ?
C88 C90 H90B 108.6 . . ?
H90A C90 H90B 107.6 . . ?
N1 C91 H91A 109.5 . . ?
N1 C91 H91B 109.5 . . ?
N1 C91 H91C 109.5 . . ?
H91A C91 H91B 109.5 . . ?
H91A C91 H91C 109.5 . . ?
H91B C91 H91C 109.5 . . ?
N9 C92 H92A 109.5 . . ?
N9 C92 H92B 109.5 . . ?
N9 C92 H92C 109.5 . . ?
H92A C92 H92B 109.5 . . ?
H92A C92 H92C 109.5 . . ?
H92B C92 H92C 109.5 . . ?
N11 C93 H93A 109.2 . . ?
N11 C93 H93B 109.2 . . ?
N11 C93 C95 112.2(4) . . ?
H93A C93 H93B 107.9 . . ?
C95 C93 H93A 109.2 . . ?
C95 C93 H93B 109.2 . . ?
O17 C94 C63 112.5(4) . . ?
O17 C94 H94A 109.1 . . ?
O17 C94 H94B 109.1 . . ?
C63 C94 H94A 109.1 . . ?
C63 C94 H94B 109.1 . . ?
H94A C94 H94B 107.8 . . ?
O17 C95 C93 108.9(4) . . ?
O17 C95 H95A 109.9 . . ?
O17 C95 H95B 109.9 . . ?
C93 C95 H95A 109.9 . . ?
C93 C95 H95B 109.9 . . ?
H95A C95 H95B 108.3 . . ?
N2 C96 H96A 109.5 . . ?
N2 C96 H96B 109.5 . . ?
N2 C96 H96C 109.5 . . ?
H96A C96 H96B 109.5 . . ?
H96A C96 H96C 109.5 . . ?
H96B C96 H96C 109.5 . . ?
N9 C97 H97A 109.5 . . ?
N9 C97 H97B 109.5 . . ?
N9 C97 H97C 109.5 . . ?
H97A C97 H97B 109.5 . . ?
H97A C97 H97C 109.5 . . ?
H97B C97 H97C 109.5 . . ?
O27 C98 N2 118.4(15) . . ?
O27 C98 H98 120.8 . . ?
N2 C98 H98 120.8 . . ?
N2 C99 H99A 109.5 . . ?
N2 C99 H99B 109.5 . . ?
N2 C99 H99C 109.5 . . ?
H99A C99 H99B 109.5 . . ?
H99A C99 H99C 109.5 . . ?
H99B C99 H99C 109.5 . . ?
O28 C100 N2 137.4(18) . . ?
O28 C100 H100 111.3 . . ?
N2 C100 H100 111.3 . . ?

loop_
_geom_bond_atom_site_label_1
_geom_bond_atom_site_label_2
_geom_bond_distance
_geom_bond_site_symmetry_2
_geom_bond_publ_flag
Ge1 Ge2 2.5001(5) . ?
Ge1 Ge3 2.5105(6) . ?
Ge1 Ge4 2.5618(5) . ?
Ge1 Ge5 2.5425(6) . ?
Ge1 C1 1.998(3) . ?
Ge2 Ge6 2.5026(5) . ?
Ge2 Ge7 2.5441(5) . ?
Ge3 Ge5 2.9354(6) . ?
Ge3 Ge7 2.5386(6) . ?
Ge3 Ge8 2.5027(6) . ?
Ge4 Ge5 2.8171(6) . ?
Ge4 Ge6 2.6237(6) . ?
Ge4 Ge9 2.5796(6) . ?
Ge5 Ge8 2.6412(6) . ?
Ge5 Ge9 2.5705(6) . ?
Ge6 Ge7 2.7999(6) . ?
Ge6 Ge9 2.7158(6) . ?
Ge6 Cu1 2.4361(6) . ?
Ge7 Ge8 2.7450(6) . ?
Ge7 Cu1 2.6072(6) . ?
Ge7 Cu2 2.4007(6) . ?
Ge8 Ge9 2.6854(6) . ?
Ge8 Cu1 2.4478(6) . ?
Ge9 Cu1 2.6260(6) . ?
Ge10 Ge11 2.7731(6) . ?
Ge10 Ge13 2.7343(6) . ?
Ge10 Ge14 2.5984(6) . ?
Ge10 Ge15 2.5223(6) . ?
Ge10 Cu2 2.4583(7) . ?
Ge11 Ge12 2.7543(6) . ?
Ge11 Ge15 2.5648(6) . ?
Ge11 Ge17 2.5447(6) . ?
Ge11 Cu1 2.4301(6) . ?
Ge11 Cu2 2.5998(6) . ?
Ge12 Ge13 2.7325(6) . ?
Ge12 Ge16 2.5984(6) . ?
Ge12 Ge17 2.5161(6) . ?
Ge12 Cu2 2.4425(7) . ?
Ge13 Ge14 2.5776(6) . ?
Ge13 Ge16 2.5536(6) . ?
Ge13 Cu2 2.5311(7) . ?
Ge14 Ge15 2.8915(6) . ?
Ge14 Ge16 2.8864(6) . ?
Ge14 Ge18 2.5369(6) . ?
Ge15 Ge18 2.5189(6) . ?
Ge16 Ge18 2.5325(6) . ?
Ge17 Ge18 2.4945(6) . ?
Ge18 C2 1.993(3) . ?
Cu1 Cu2 2.5215(7) . ?
K21 O3 2.774(3) . ?
K21 O5 2.864(3) . ?
K21 O11 2.871(3) . ?
K21 O12 2.775(3) . ?
K21 O13 2.823(3) . ?
K21 O19 2.858(3) . ?
K21 N3 3.068(3) . ?
K21 N5 3.030(3) . ?
K22 O1 2.894(3) . ?
K22 O6 2.855(3) . ?
K22 O7 2.888(3) . ?
K22 O8 2.803(3) . ?
K22 O9 2.817(3) . ?
K22 O14 2.776(3) . ?
K22 N6 3.001(3) . ?
K22 N7 2.960(3) . ?
K23 O2 2.819(3) . ?
K23 O4 2.848(3) . ?
K23 O10 2.787(3) . ?
K23 O16 2.740(3) . ?
K23 O18 2.759(3) . ?
K23 O22 2.905(3) . ?
K23 N4 2.920(3) . ?
K23 N8 2.974(3) . ?
K23 C20 3.441(4) . ?
K24 O15 2.740(3) . ?
K24 O17 2.820(3) . ?
K24 O20 2.822(3) . ?
K24 O21 2.837(3) . ?
K24 O23 2.796(3) . ?
K24 O24 2.800(3) . ?
K24 N10 2.928(4) . ?
K24 N11 2.934(4) . ?
K24 C81 3.524(5) . ?
O1 C10 1.425(4) . ?
O1 C23 1.429(5) . ?
O2 C24 1.429(4) . ?
O2 C31 1.422(4) . ?
O3 C53 1.422(5) . ?
O3 C78 1.421(5) . ?
O4 C36 1.430(4) . ?
O4 C50 1.430(4) . ?
O5 C29 1.422(5) . ?
O5 C66 1.420(5) . ?
O6 C8 1.421(4) . ?
O6 C67 1.422(5) . ?
O7 C22 1.424(4) . ?
O7 C58 1.437(4) . ?
O8 C54 1.419(4) . ?
O8 C59 1.430(4) . ?
O9 C41 1.421(4) . ?
O9 C56 1.424(5) . ?
O10 C25 1.422(5) . ?
O10 C52 1.433(4) . ?
O11 C49 1.423(5) . ?
O11 C55 1.424(5) . ?
O12 C21 1.422(4) . ?
O12 C38 1.418(4) . ?
O13 C5 1.417(5) . ?
O13 C43 1.429(5) . ?
O14 C15 1.421(4) . ?
O14 C33 1.424(4) . ?
O15 C63 1.417(5) . ?
O15 C72 1.436(5) . ?
O16 C30 1.429(5) . ?
O16 C44 1.435(5) . ?
O17 C94 1.374(6) . ?
O17 C95 1.450(6) . ?
O18 C20 1.436(4) . ?
O18 C48 1.432(4) . ?
O19 C16 1.428(5) . ?
O19 C70 1.418(4) . ?
O20 C61 1.405(5) . ?
O20 C89 1.398(5) . ?
O21 C84 1.408(5) . ?
O21 C88 1.404(5) . ?
O22 C64 1.428(5) . ?
O22 C74 1.435(4) . ?
O23 C35 1.426(5) . ?
O23 C62 1.399(5) . ?
O24 C75 1.428(5) . ?
O24 C81 1.380(6) . ?
O25 C83 1.206(6) . ?
O26 C86 1.189(6) . ?
O27 C98 1.211(17) . ?
O28 C100 1.175(19) . ?
N1 C85 1.376(6) . ?
N1 C86 1.258(6) . ?
N1 C91 1.564(7) . ?
N2 C96 1.468(8) . ?
N2 C98 1.434(12) . ?
N2 C99 1.452(9) . ?
N2 C100 1.284(13) . ?
N3 C69 1.471(5) . ?
N3 C76 1.469(5) . ?
N3 C80 1.478(5) . ?
N4 C14 1.476(5) . ?
N4 C28 1.468(5) . ?
N4 C73 1.481(5) . ?
N5 C32 1.472(5) . ?
N5 C34 1.470(5) . ?
N5 C42 1.468(5) . ?
N6 C18 1.470(5) . ?
N6 C19 1.474(5) . ?
N6 C51 1.470(5) . ?
N7 C39 1.474(5) . ?
N7 C45 1.469(5) . ?
N7 C65 1.475(5) . ?
N8 C17 1.468(4) . ?
N8 C37 1.479(4) . ?
N8 C47 1.467(5) . ?
N9 C83 1.292(6) . ?
N9 C92 1.435(6) . ?
N9 C97 1.468(7) . ?
N10 C71 1.493(6) . ?
N10 C87 1.457(6) . ?
N10 C90 1.441(6) . ?
N11 C79 1.496(6) . ?
N11 C82 1.485(6) . ?
N11 C93 1.460(6) . ?
C1 C3 1.418(5) . ?
C1 C4 1.410(5) . ?
C2 C6 1.411(5) . ?
C2 C11 1.408(5) . ?
C3 C12 1.504(5) . ?
C3 C13 1.392(5) . ?
C4 C27 1.508(5) . ?
C4 C40 1.398(5) . ?
C5 H5A 0.9900 . ?
C5 H5B 0.9900 . ?
C5 C70 1.504(6) . ?
C6 C57 1.403(5) . ?
C6 C68 1.509(5) . ?
C7 C13 1.386(5) . ?
C7 C40 1.385(5) . ?
C7 C60 1.510(5) . ?
C8 H8A 0.9900 . ?
C8 H8B 0.9900 . ?
C8 C23 1.491(6) . ?
C9 H9 0.9500 . ?
C9 C11 1.397(5) . ?
C9 C26 1.389(5) . ?
C10 H10A 0.9900 . ?
C10 H10B 0.9900 . ?
C10 C65 1.512(6) . ?
C11 C77 1.510(5) . ?
C12 H12A 0.9800 . ?
C12 H12B 0.9800 . ?
C12 H12C 0.9800 . ?
C13 H13 0.9500 . ?
C14 H14A 0.9900 . ?
C14 H14B 0.9900 . ?
C14 C64 1.510(5) . ?
C15 H15A 0.9900 . ?
C15 H15B 0.9900 . ?
C15 C58 1.491(5) . ?
C16 H16A 0.9900 . ?
C16 H16B 0.9900 . ?
C16 C34 1.511(5) . ?
C17 H17A 0.9900 . ?
C17 H17B 0.9900 . ?
C17 C31 1.511(5) . ?
C18 H18A 0.9900 . ?
C18 H18B 0.9900 . ?
C18 C67 1.509(5) . ?
C19 H19A 0.9900 . ?
C19 H19B 0.9900 . ?
C19 C41 1.510(5) . ?
C20 H20 1.0000 . ?
C20 C37 1.505(5) . ?
C21 H21A 0.9900 . ?
C21 H21B 0.9900 . ?
C21 C42 1.508(5) . ?
C22 H22A 0.9900 . ?
C22 H22B 0.9900 . ?
C22 C51 1.507(6) . ?
C23 H23A 0.9900 . ?
C23 H23B 0.9900 . ?
C24 H24A 0.9900 . ?
C24 H24B 0.9900 . ?
C24 C52 1.491(5) . ?
C25 H25A 0.9900 . ?
C25 H25B 0.9900 . ?
C25 C28 1.508(5) . ?
C26 C46 1.508(5) . ?
C26 C57 1.388(5) . ?
C27 H27A 0.9800 . ?
C27 H27B 0.9800 . ?
C27 H27C 0.9800 . ?
C28 H28A 0.9900 . ?
C28 H28B 0.9900 . ?
C29 H29A 0.9900 . ?
C29 H29B 0.9900 . ?
C29 C80 1.507(6) . ?
C30 H30A 0.9900 . ?
C30 H30B 0.9900 . ?
C30 C36 1.501(5) . ?
C31 H31A 0.9900 . ?
C31 H31B 0.9900 . ?
C32 H32A 0.9900 . ?
C32 H32B 0.9900 . ?
C32 C78 1.507(6) . ?
C33 H33A 0.9900 . ?
C33 H33B 0.9900 . ?
C33 C39 1.513(6) . ?
C34 H34A 0.9900 . ?
C34 H34B 0.9900 . ?
C35 H35A 0.9900 . ?
C35 H35B 0.9900 . ?
C35 C87 1.500(7) . ?
C36 H36A 0.9900 . ?
C36 H36B 0.9900 . ?
C37 H37A 0.9900 . ?
C37 H37B 0.9900 . ?
C38 H38A 0.9900 . ?
C38 H38B 0.9900 . ?
C38 C55 1.498(6) . ?
C39 H39A 0.9900 . ?
C39 H39B 0.9900 . ?
C40 H40 0.9500 . ?
C41 H41A 0.9900 . ?
C41 H41B 0.9900 . ?
C42 H42A 0.9900 . ?
C42 H42B 0.9900 . ?
C43 H43A 0.9900 . ?
C43 H43B 0.9900 . ?
C43 C76 1.496(6) . ?
C44 H44A 0.9900 . ?
C44 H44B 0.9900 . ?
C44 C73 1.490(6) . ?
C45 H45A 0.9900 . ?
C45 H45B 0.9900 . ?
C45 C54 1.509(5) . ?
C46 H46A 0.9800 . ?
C46 H46B 0.9800 . ?
C46 H46C 0.9800 . ?
C47 H47A 0.9900 . ?
C47 H47B 0.9900 . ?
C47 C50 1.515(5) . ?
C48 H48A 0.9900 . ?
C48 H48B 0.9900 . ?
C48 C74 1.506(5) . ?
C49 H49A 0.9900 . ?
C49 H49B 0.9900 . ?
C49 C69 1.500(6) . ?
C50 H50A 0.9900 . ?
C50 H50B 0.9900 . ?
C51 H51A 0.9900 . ?
C51 H51B 0.9900 . ?
C52 H52A 0.9900 . ?
C52 H52B 0.9900 . ?
C53 H53A 0.9900 . ?
C53 H53B 0.9900 . ?
C53 C66 1.495(6) . ?
C54 H54A 0.9900 . ?
C54 H54B 0.9900 . ?
C55 H55A 0.9900 . ?
C55 H55B 0.9900 . ?
C56 H56A 0.9900 . ?
C56 H56B 0.9900 . ?
C56 C59 1.483(5) . ?
C57 H57 0.9500 . ?
C58 H58A 0.9900 . ?
C58 H58B 0.9900 . ?
C59 H59A 0.9900 . ?
C59 H59B 0.9900 . ?
C60 H60A 0.9800 . ?
C60 H60B 0.9800 . ?
C60 H60C 0.9800 . ?
C61 H61A 0.9900 . ?
C61 H61B 0.9900 . ?
C61 C62 1.480(7) . ?
C62 H62A 0.9900 . ?
C62 H62B 0.9900 . ?
C63 H63A 0.9900 . ?
C63 H63B 0.9900 . ?
C63 C94 1.522(7) . ?
C64 H64A 0.9900 . ?
C64 H64B 0.9900 . ?
C65 H65A 0.9900 . ?
C65 H65B 0.9900 . ?
C66 H66A 0.9900 . ?
C66 H66B 0.9900 . ?
C67 H67A 0.9900 . ?
C67 H67B 0.9900 . ?
C68 H68A 0.9800 . ?
C68 H68B 0.9800 . ?
C68 H68C 0.9800 . ?
C69 H69A 0.9900 . ?
C69 H69B 0.9900 . ?
C70 H70A 0.9900 . ?
C70 H70B 0.9900 . ?
C71 H71A 0.9900 . ?
C71 H71B 0.9900 . ?
C71 C72 1.507(7) . ?
C72 H72A 0.9900 . ?
C72 H72B 0.9900 . ?
C73 H73A 0.9900 . ?
C73 H73B 0.9900 . ?
C74 H74A 0.9900 . ?
C74 H74B 0.9900 . ?
C75 H75A 0.9900 . ?
C75 H75B 0.9900 . ?
C75 C84 1.473(6) . ?
C76 H76A 0.9900 . ?
C76 H76B 0.9900 . ?
C77 H77A 0.9800 . ?
C77 H77B 0.9800 . ?
C77 H77C 0.9800 . ?
C78 H78A 0.9900 . ?
C78 H78B 0.9900 . ?
C79 H79A 0.9900 . ?
C79 H79B 0.9900 . ?
C79 C81 1.527(7) . ?
C80 H80A 0.9900 . ?
C80 H80B 0.9900 . ?
C81 H81B 0.9900 . ?
C81 H81A 0.9900 . ?
C82 H82A 0.9900 . ?
C82 H82B 0.9900 . ?
C82 C89 1.499(7) . ?
C83 H83 0.9500 . ?
C84 H84A 0.9900 . ?
C84 H84B 0.9900 . ?
C85 H85A 0.9800 . ?
C85 H85B 0.9800 . ?
C85 H85C 0.9800 . ?
C86 H86 0.9500 . ?
C87 H87A 0.9900 . ?
C87 H87B 0.9900 . ?
C88 H88A 0.9900 . ?
C88 H88B 0.9900 . ?
C88 C90 1.500(7) . ?
C89 H89A 0.9900 . ?
C89 H89B 0.9900 . ?
C90 H90A 0.9900 . ?
C90 H90B 0.9900 . ?
C91 H91A 0.9800 . ?
C91 H91B 0.9800 . ?
C91 H91C 0.9800 . ?
C92 H92A 0.9800 . ?
C92 H92B 0.9800 . ?
C92 H92C 0.9800 . ?
C93 H93A 0.9900 . ?
C93 H93B 0.9900 . ?
C93 C95 1.555(8) . ?
C94 H94A 0.9900 . ?
C94 H94B 0.9900 . ?
C95 H95A 0.9900 . ?
C95 H95B 0.9900 . ?
C96 H96A 0.9800 . ?
C96 H96B 0.9800 . ?
C96 H96C 0.9800 . ?
C97 H97A 0.9800 . ?
C97 H97B 0.9800 . ?
C97 H97C 0.9800 . ?
C98 H98 0.9500 . ?
C99 H99A 0.9800 . ?
C99 H99B 0.9800 . ?
C99 H99C 0.9800 . ?
C100 H100 0.9500 . ?

loop_
_geom_torsion_atom_site_label_1
_geom_torsion_atom_site_label_2
_geom_torsion_atom_site_label_3
_geom_torsion_atom_site_label_4
_geom_torsion
_geom_torsion_site_symmetry_1
_geom_torsion_site_symmetry_2
_geom_torsion_site_symmetry_3
_geom_torsion_site_symmetry_4
_geom_torsion_publ_flag
Ge1 C1 C3 C12 -2.2(4) . . . . ?
Ge1 C1 C3 C13 177.1(3) . . . . ?
Ge1 C1 C4 C27 1.7(5) . . . . ?
Ge1 C1 C4 C40 -177.6(3) . . . . ?
Ge18 C2 C6 C57 175.8(3) . . . . ?
Ge18 C2 C6 C68 -4.3(5) . . . . ?
Ge18 C2 C11 C9 -175.6(3) . . . . ?
Ge18 C2 C11 C77 3.8(5) . . . . ?
K21 O3 C53 C66 -46.8(4) . . . . ?
K21 O3 C78 C32 50.0(4) . . . . ?
K21 O5 C29 C80 58.7(4) . . . . ?
K21 O5 C66 C53 -50.7(4) . . . . ?
K21 O11 C49 C69 60.0(4) . . . . ?
K21 O11 C55 C38 -53.0(3) . . . . ?
K21 O12 C21 C42 50.0(4) . . . . ?
K21 O12 C38 C55 -43.0(4) . . . . ?
K21 O13 C5 C70 -49.3(3) . . . . ?
K21 O13 C43 C76 54.9(4) . . . . ?
K21 O19 C16 C34 55.0(4) . . . . ?
K21 O19 C70 C5 -52.5(3) . . . . ?
K21 N3 C69 C49 39.7(4) . . . . ?
K21 N3 C76 C43 38.3(4) . . . . ?
K21 N3 C80 C29 39.5(4) . . . . ?
K21 N5 C32 C78 43.8(4) . . . . ?
K21 N5 C34 C16 42.1(4) . . . . ?
K21 N5 C42 C21 42.1(3) . . . . ?
K22 O1 C10 C65 -44.7(4) . . . . ?
K22 O1 C23 C8 50.8(4) . . . . ?
K22 O6 C8 C23 43.8(4) . . . . ?
K22 O6 C67 C18 -47.1(4) . . . . ?
K22 O7 C22 C51 -51.1(4) . . . . ?
K22 O7 C58 C15 57.0(3) . . . . ?
K22 O8 C54 C45 -40.9(4) . . . . ?
K22 O8 C59 C56 49.4(4) . . . . ?
K22 O9 C41 C19 -51.0(3) . . . . ?
K22 O9 C56 C59 44.5(4) . . . . ?
K22 O14 C15 C58 38.9(3) . . . . ?
K22 O14 C33 C39 -41.3(4) . . . . ?
K22 N6 C18 C67 -46.0(4) . . . . ?
K22 N6 C19 C41 -42.9(3) . . . . ?
K22 N6 C51 C22 -45.3(4) . . . . ?
K22 N7 C39 C33 -47.0(4) . . . . ?
K22 N7 C45 C54 -47.9(4) . . . . ?
K22 N7 C65 C10 -47.1(4) . . . . ?
K23 O2 C24 C52 50.4(3) . . . . ?
K23 O2 C31 C17 -44.5(3) . . . . ?
K23 O4 C36 C30 48.5(3) . . . . ?
K23 O4 C50 C47 -45.4(4) . . . . ?
K23 O10 C25 C28 -45.1(4) . . . . ?
K23 O10 C52 C24 46.3(4) . . . . ?
K23 O16 C30 C36 44.0(4) . . . . ?
K23 O16 C44 C73 -45.3(4) . . . . ?
K23 O18 C20 C37 -70.1(3) . . . . ?
K23 O18 C48 C74 -47.8(4) . . . . ?
K23 O22 C64 C14 -59.7(3) . . . . ?
K23 O22 C74 C48 -40.5(4) . . . . ?
K23 N4 C14 C64 -39.5(4) . . . . ?
K23 N4 C28 C25 -43.7(4) . . . . ?
K23 N4 C73 C44 -48.5(4) . . . . ?
K23 N8 C17 C31 -46.5(3) . . . . ?
K23 N8 C37 C20 -32.2(3) . . . . ?
K23 N8 C47 C50 -46.3(3) . . . . ?
K23 C20 C37 N8 26.2(3) . . . . ?
K24 O15 C63 C94 -46.0(5) . . . . ?
K24 O15 C72 C71 40.4(5) . . . . ?
K24 O17 C94 C63 -46.3(5) . . . . ?
K24 O17 C95 C93 48.1(6) . . . . ?
K24 O20 C61 C62 -51.1(4) . . . . ?
K24 O20 C89 C82 41.6(5) . . . . ?
K24 O21 C84 C75 42.2(4) . . . . ?
K24 O21 C88 C90 57.1(4) . . . . ?
K24 O23 C35 C87 46.8(4) . . . . ?
K24 O23 C62 C61 -36.4(5) . . . . ?
K24 O24 C75 C84 43.0(4) . . . . ?
K24 O24 C81 C79 63.1(4) . . . . ?
K24 N10 C71 C72 50.7(4) . . . . ?
K24 N10 C87 C35 49.1(4) . . . . ?
K24 N10 C90 C88 32.9(5) . . . . ?
K24 N11 C79 C81 37.7(4) . . . . ?
K24 N11 C82 C89 46.6(4) . . . . ?
K24 N11 C93 C95 46.4(5) . . . . ?
O1 C10 C65 N7 63.3(4) . . . . ?
O2 C24 C52 O10 -64.8(4) . . . . ?
O3 C53 C66 O5 65.9(4) . . . . ?
O5 C29 C80 N3 -67.7(5) . . . . ?
O6 C8 C23 O1 -63.1(4) . . . . ?
O7 C22 C51 N6 67.3(4) . . . . ?
O9 C56 C59 O8 -62.9(4) . . . . ?
O10 C25 C28 N4 60.2(5) . . . . ?
O11 C49 C69 N3 -70.0(5) . . . . ?
O12 C21 C42 N5 -62.2(4) . . . . ?
O12 C38 C55 O11 64.2(4) . . . . ?
O13 C5 C70 O19 70.5(4) . . . . ?
O13 C43 C76 N3 -62.4(5) . . . . ?
O14 C15 C58 O7 -65.5(4) . . . . ?
O14 C33 C39 N7 59.5(4) . . . . ?
O15 C63 C94 O17 61.9(6) . . . . ?
O16 C30 C36 O4 -60.4(4) . . . . ?
O16 C44 C73 N4 66.8(4) . . . . ?
O18 C20 C37 N8 72.8(4) . . . . ?
O18 C48 C74 O22 61.7(4) . . . . ?
O19 C16 C34 N5 -65.8(4) . . . . ?
O20 C61 C62 O23 59.5(5) . . . . ?
O21 C88 C90 N10 -63.4(5) . . . . ?
O23 C35 C87 N10 -65.4(5) . . . . ?
O24 C75 C84 O21 -60.7(5) . . . . ?
N4 C14 C64 O22 70.2(4) . . . . ?
N5 C32 C78 O3 -64.3(4) . . . . ?
N6 C18 C67 O6 64.2(5) . . . . ?
N6 C19 C41 O9 64.7(4) . . . . ?
N7 C45 C54 O8 60.9(4) . . . . ?
N8 C17 C31 O2 62.5(4) . . . . ?
N8 C47 C50 O4 62.8(4) . . . . ?
N10 C71 C72 O15 -63.3(5) . . . . ?
N11 C79 C81 O24 -70.8(5) . . . . ?
N11 C82 C89 O20 -61.8(6) . . . . ?
N11 C93 C95 O17 -65.0(6) . . . . ?
C1 C3 C13 C7 0.7(5) . . . . ?
C1 C4 C40 C7 0.3(5) . . . . ?
C2 C6 C57 C26 0.7(6) . . . . ?
C3 C1 C4 C27 179.9(3) . . . . ?
C3 C1 C4 C40 0.6(5) . . . . ?
C4 C1 C3 C12 179.6(3) . . . . ?
C4 C1 C3 C13 -1.1(5) . . . . ?
C5 O13 C43 C76 -172.5(3) . . . . ?
C6 C2 C11 C9 3.1(5) . . . . ?
C6 C2 C11 C77 -177.5(3) . . . . ?
C8 O6 C67 C18 174.0(3) . . . . ?
C9 C26 C57 C6 1.3(6) . . . . ?
C10 O1 C23 C8 -174.9(3) . . . . ?
C11 C2 C6 C57 -2.9(6) . . . . ?
C11 C2 C6 C68 177.0(4) . . . . ?
C11 C9 C26 C46 176.8(4) . . . . ?
C11 C9 C26 C57 -1.1(6) . . . . ?
C12 C3 C13 C7 -179.9(3) . . . . ?
C13 C7 C40 C4 -0.7(5) . . . . ?
C14 N4 C28 C25 -166.1(3) . . . . ?
C14 N4 C73 C44 71.4(4) . . . . ?
C15 O14 C33 C39 170.3(3) . . . . ?
C16 O19 C70 C5 176.3(3) . . . . ?
C17 N8 C37 C20 -151.1(3) . . . . ?
C17 N8 C47 C50 74.5(4) . . . . ?
C18 N6 C19 C41 76.2(4) . . . . ?
C18 N6 C51 C22 -165.2(3) . . . . ?
C19 N6 C18 C67 -164.8(3) . . . . ?
C19 N6 C51 C22 73.8(4) . . . . ?
C20 O18 C48 C74 72.5(4) . . . . ?
C21 O12 C38 C55 171.9(3) . . . . ?
C22 O7 C58 C15 -176.6(3) . . . . ?
C23 O1 C10 C65 -177.5(3) . . . . ?
C24 O2 C31 C17 -177.0(3) . . . . ?
C25 O10 C52 C24 -173.0(3) . . . . ?
C26 C9 C11 C2 -1.1(6) . . . . ?
C26 C9 C11 C77 179.5(3) . . . . ?
C27 C4 C40 C7 -179.0(3) . . . . ?
C28 N4 C14 C64 82.3(4) . . . . ?
C28 N4 C73 C44 -168.1(3) . . . . ?
C29 O5 C66 C53 179.4(3) . . . . ?
C30 O16 C44 C73 175.0(3) . . . . ?
C31 O2 C24 C52 -174.4(3) . . . . ?
C32 N5 C34 C16 160.6(3) . . . . ?
C32 N5 C42 C21 -75.5(4) . . . . ?
C33 O14 C15 C58 -171.7(3) . . . . ?
C34 N5 C32 C78 -76.6(4) . . . . ?
C34 N5 C42 C21 163.1(3) . . . . ?
C35 O23 C62 C61 -176.1(4) . . . . ?
C36 O4 C50 C47 179.9(3) . . . . ?
C37 N8 C17 C31 70.9(4) . . . . ?
C37 N8 C47 C50 -163.0(3) . . . . ?
C38 O12 C21 C42 -165.4(3) . . . . ?
C39 N7 C45 C54 71.9(4) . . . . ?
C39 N7 C65 C10 -167.1(3) . . . . ?
C40 C7 C13 C3 0.2(5) . . . . ?
C41 O9 C56 C59 179.5(3) . . . . ?
C42 N5 C32 C78 162.3(3) . . . . ?
C42 N5 C34 C16 -78.1(4) . . . . ?
C43 O13 C5 C70 175.6(3) . . . . ?
C44 O16 C30 C36 -177.9(3) . . . . ?
C45 N7 C39 C33 -166.4(3) . . . . ?
C45 N7 C65 C10 72.8(4) . . . . ?
C46 C26 C57 C6 -176.6(4) . . . . ?
C47 N8 C17 C31 -167.6(3) . . . . ?
C47 N8 C37 C20 86.5(4) . . . . ?
C48 O18 C20 K23 -124.8(3) . . . . ?
C48 O18 C20 C37 165.0(3) . . . . ?
C49 O11 C55 C38 -178.8(3) . . . . ?
C50 O4 C36 C30 -175.0(3) . . . . ?
C51 N6 C18 C67 73.9(4) . . . . ?
C51 N6 C19 C41 -162.3(3) . . . . ?
C52 O10 C25 C28 175.4(3) . . . . ?
C53 O3 C78 C32 -169.8(3) . . . . ?
C54 O8 C59 C56 -170.4(3) . . . . ?
C55 O11 C49 C69 -174.5(3) . . . . ?
C56 O9 C41 C19 174.7(3) . . . . ?
C58 O7 C22 C51 -173.8(3) . . . . ?
C59 O8 C54 C45 -178.7(3) . . . . ?
C60 C7 C13 C3 -179.1(4) . . . . ?
C60 C7 C40 C4 178.5(4) . . . . ?
C61 O20 C89 C82 173.8(4) . . . . ?
C62 O23 C35 C87 -173.4(4) . . . . ?
C63 O15 C72 C71 -178.6(4) . . . . ?
C64 O22 C74 C48 82.3(4) . . . . ?
C65 N7 C39 C33 73.7(4) . . . . ?
C65 N7 C45 C54 -168.7(3) . . . . ?
C66 O5 C29 C80 -172.6(3) . . . . ?
C67 O6 C8 C23 -177.1(3) . . . . ?
C68 C6 C57 C26 -179.2(4) . . . . ?
C69 N3 C76 C43 157.5(4) . . . . ?
C69 N3 C80 C29 -79.6(4) . . . . ?
C70 O19 C16 C34 -176.7(3) . . . . ?
C71 N10 C87 C35 165.9(4) . . . . ?
C71 N10 C90 C88 -83.6(5) . . . . ?
C72 O15 C63 C94 172.5(4) . . . . ?
C73 N4 C14 C64 -155.6(3) . . . . ?
C73 N4 C28 C25 72.5(4) . . . . ?
C74 O22 C64 C14 176.4(3) . . . . ?
C75 O24 C81 C79 -170.7(4) . . . . ?
C76 N3 C69 C49 -80.7(4) . . . . ?
C76 N3 C80 C29 160.2(3) . . . . ?
C78 O3 C53 C66 171.8(3) . . . . ?
C79 N11 C82 C89 166.1(4) . . . . ?
C79 N11 C93 C95 -73.8(5) . . . . ?
C80 N3 C69 C49 159.1(4) . . . . ?
C80 N3 C76 C43 -81.8(4) . . . . ?
C81 O24 C75 C84 -82.2(5) . . . . ?
C82 N11 C79 C81 -81.4(5) . . . . ?
C82 N11 C93 C95 165.5(5) . . . . ?
C84 O21 C88 C90 -176.7(4) . . . . ?
C85 N1 C86 O26 171.4(6) . . . . ?
C87 N10 C71 C72 -68.4(5) . . . . ?
C87 N10 C90 C88 155.9(4) . . . . ?
C88 O21 C84 C75 -84.0(5) . . . . ?
C89 O20 C61 C62 174.4(4) . . . . ?
C90 N10 C71 C72 170.3(4) . . . . ?
C90 N10 C87 C35 -74.6(5) . . . . ?
C91 N1 C86 O26 -5.6(8) . . . . ?
C92 N9 C83 O25 175.6(6) . . . . ?
C93 N11 C79 C81 158.7(4) . . . . ?
C93 N11 C82 C89 -73.7(5) . . . . ?
C94 O17 C95 C93 178.9(5) . . . . ?
C95 O17 C94 C63 -178.3(5) . . . . ?
C96 N2 C98 O27 175.6(9) . . . . ?
C96 N2 C100 O28 179.4(13) . . . . ?
C97 N9 C83 O25 0.3(9) . . . . ?
C99 N2 C98 O27 -2.5(14) . . . . ?
C99 N2 C100 O28 9.1(19) . . . . ?
